data_7030160
loop_
_publ_author_name
'Santos, Filipe M.'
'Brand\~ao, Paula'
'F\'elix, V\'itor'
'Domingues, M Ros\'ario M'
'Amaral, Jo\~ao S'
'Amaral, V\'itor S'
'Nogueira, Helena I. S.'
'Cavaleiro, Ana M. V.'

_publ_section_title
;
 Organic-inorganic hybrid materials based on iron(III)-polyoxotungstates
 and 1-butyl-3-methylimidazolium cations.
;
_journal_issue 39
_journal_name_full 'Dalton transactions (Cambridge, England : 2003)'
_journal_page_first 12145
_journal_page_last 12155
_journal_paper_doi 10.1039/c2dt31206a
_journal_volume 41
_journal_year 2012
_chemical_formula_sum 'C80 H151 Fe2 N20 O79.5 P2 W22'
_chemical_formula_weight 6883.55
_chemical_name_systematic
;
?
;
_space_group_IT_number 14
_symmetry_cell_setting monoclinic
_symmetry_space_group_name_Hall '-P 2yn'
_symmetry_space_group_name_H-M 'P 1 21/n 1'
_atom_sites_solution_hydrogens geom
_atom_sites_solution_primary direct
_atom_sites_solution_secondary difmap
_audit_creation_method SHELXL-97
_cell_angle_alpha 90.00
_cell_angle_beta 117.9520(10)
_cell_angle_gamma 90.00
_cell_formula_units_Z 4
_cell_length_a 28.3677(9)
_cell_length_b 20.1004(6)
_cell_length_c 28.6804(9)
_cell_measurement_reflns_used 715
_cell_measurement_temperature 150(2)
_cell_measurement_theta_max 27.150
_cell_measurement_theta_min 1.86
_cell_volume 14445.8(8)
_computing_cell_refinement 'Bruker Smart'
_computing_data_collection 'Bruker Smart'
_computing_data_reduction 'Bruker Saint'
_computing_molecular_graphics 'SHELXL-97 (Sheldrick, 1997)'
_computing_publication_material 'SHELXL-97 (Sheldrick, 1997)'
_computing_structure_refinement 'SHELXL-97 (Sheldrick, 1997)'
_computing_structure_solution 'SHELXS-97 (Sheldrick, 1990)'
_diffrn_ambient_temperature 150(2)
_diffrn_measured_fraction_theta_full 0.999
_diffrn_measured_fraction_theta_max 0.999
_diffrn_measurement_device_type CCD
_diffrn_measurement_method 'omega and phi scans'
_diffrn_radiation_monochromator graphite
_diffrn_radiation_source 'fine-focus sealed tube'
_diffrn_radiation_type MoK\a
_diffrn_radiation_wavelength 0.71073
_diffrn_reflns_av_R_equivalents 0.0873
_diffrn_reflns_av_sigmaI/netI 0.0546
_diffrn_reflns_limit_h_max 36
_diffrn_reflns_limit_h_min -36
_diffrn_reflns_limit_k_max 25
_diffrn_reflns_limit_k_min -25
_diffrn_reflns_limit_l_max 36
_diffrn_reflns_limit_l_min -36
_diffrn_reflns_number 318959
_diffrn_reflns_theta_full 25.00
_diffrn_reflns_theta_max 27.15
_diffrn_reflns_theta_min 1.29
_diffrn_standards_interval_count 0.5
_diffrn_standards_interval_time 120
_exptl_absorpt_coefficient_mu 17.749
_exptl_absorpt_correction_T_max 0.7179
_exptl_absorpt_correction_T_min 0.5370
_exptl_absorpt_correction_type multi-scan
_exptl_crystal_colour yellow
_exptl_crystal_density_diffrn 3.165
_exptl_crystal_density_method 'not measured'
_exptl_crystal_description plate
_exptl_crystal_F_000 12468
_exptl_crystal_size_max 0.04
_exptl_crystal_size_mid 0.02
_exptl_crystal_size_min 0.02
_refine_diff_density_max 3.335
_refine_diff_density_min -4.978
_refine_diff_density_rms 0.282
_refine_ls_extinction_method none
_refine_ls_goodness_of_fit_ref 1.040
_refine_ls_hydrogen_treatment constr
_refine_ls_matrix_type fullcycle
_refine_ls_number_parameters 1823
_refine_ls_number_reflns 31995
_refine_ls_number_restraints 13
_refine_ls_restrained_S_all 1.040
_refine_ls_R_factor_all 0.0739
_refine_ls_R_factor_gt 0.0402
_refine_ls_shift/su_max 0.003
_refine_ls_shift/su_mean 0.000
_refine_ls_structure_factor_coef Fsqd
_refine_ls_weighting_details 'w=1/[\s^2^(Fo^2^)+(0.0132P)^2^+262.6096P] where P=(Fo^2^+2Fc^2^)/3'
_refine_ls_weighting_scheme calc
_refine_ls_wR_factor_gt 0.0662
_refine_ls_wR_factor_ref 0.0747
_reflns_number_gt 22951
_reflns_number_total 31995
_reflns_threshold_expression >2sigma(I)
_cod_data_source_file c2dt31206a.txt
_cod_data_source_block x1
_cod_depositor_comments
;
The following automatic conversions were performed:

'_symmetry_cell_setting' value 'Monoclinic' changed to 'monoclinic'
according to
/usr/data/users/saulius/automatic-downloads/retrospective/RSC/lib/dictionaries/cif_core.dic
dictionary named 'cif_core.dic' version 2.4.2 from 2011-04-26.

Automatic conversion script
Id: cif_fix_values 2281 2013-09-26 08:29:07Z andrius 

The following automatic conversions were performed:

'_refine_ls_weighting_scheme' value 'calc
w=1/[\s^2^(Fo^2^)+(0.0132P)^2^+262.6096P] where P=(Fo^2^+2Fc^2^)/3'
was changed to 'calc'. New tag '_refine_ls_weighting_details' was
created. The value of the new tag was set to
'w=1/[\s^2^(Fo^2^)+(0.0132P)^2^+262.6096P] where P=(Fo^2^+2Fc^2^)/3'.

Automatic conversion script
Id: cif_fix_values 3143 2015-03-26 13:38:13Z robertas 
;
_cod_original_sg_symbol_H-M P21/n
_cod_original_formula_sum 'C80 H151 Fe2 N20 O79.50 P2 W22'
_cod_database_code 7030160

loop_
_symmetry_equiv_pos_as_xyz
'x, y, z'
'-x+1/2, y+1/2, -z+1/2'
'-x, -y, -z'
'x-1/2, -y-1/2, z-1/2'

loop_
_atom_site_label
_atom_site_type_symbol
_atom_site_fract_x
_atom_site_fract_y
_atom_site_fract_z
_atom_site_U_iso_or_equiv
_atom_site_adp_type
_atom_site_occupancy
_atom_site_calc_flag
_atom_site_refinement_flags
_atom_site_disorder_assembly
_atom_site_disorder_group
W1 W 1.038611(15) 1.33424(2) -0.235547(16) 0.01925(9) Uani 1 d . . .
W2 W 1.130373(16) 1.34681(2) -0.279892(16) 0.02021(9) Uani 1 d . . .
W3 W 1.238024(16) 1.35194(2) -0.140172(17) 0.02102(9) Uani 1 d . . .
W4 W 1.018217(16) 0.78095(2) -0.237816(17) 0.02166(9) Uani 1 d . . .
W5 W 1.143891(17) 1.33866(2) -0.097870(16) 0.02098(9) Uani 1 d . . .
W6 W 1.047423(16) 1.19579(2) -0.145175(16) 0.01801(9) Uani 1 d . . .
W7 W 0.802471(16) 0.83987(2) -0.430446(16) 0.02162(9) Uani 1 d . . .
W8 W 0.823049(16) 0.95849(2) -0.321906(17) 0.02054(9) Uani 1 d . . .
W9 W 0.939136(16) 0.83243(2) -0.374485(17) 0.02118(9) Uani 1 d . . .
W10 W 0.810303(16) 0.75864(2) -0.221241(17) 0.02310(10) Uani 1 d . . .
W11 W 0.736535(16) 0.80734(2) -0.349341(16) 0.02067(9) Uani 1 d . . .
W12 W 1.148727(16) 1.08667(2) -0.102930(17) 0.02315(10) Uani 1 d . . .
W13 W 0.863256(17) 0.68885(2) -0.401780(17) 0.02384(10) Uani 1 d . . .
W14 W 0.941953(17) 0.63800(2) -0.261261(18) 0.02490(10) Uani 1 d . . .
W15 W 0.794192(16) 0.65374(2) -0.321779(17) 0.02201(9) Uani 1 d . . .
W16 W 1.04451(3) 1.20993(4) -0.31813(4) 0.0143(7) Uani 0.60(5) d P A 1
W16A W 1.03661(6) 1.22141(6) -0.32121(6) 0.0233(15) Uani 0.40(5) d P A 2
W17 W 1.24623(7) 1.22829(8) -0.05291(5) 0.0194(12) Uani 0.57(7) d P A 1
W17A W 1.24709(10) 1.22547(12) -0.05883(8) 0.0362(15) Uani 0.43(7) d P A 2
W18 W 0.894756(17) 0.91166(2) -0.195553(17) 0.02405(10) Uani 1 d . . .
W19 W 0.955899(17) 0.74288(2) -0.163245(17) 0.02571(10) Uani 1 d . . .
W20 W 1.24421(2) 1.22691(3) -0.23073(2) 0.0213(6) Uani 0.86(2) d P A 1
W20A W 1.22926(12) 1.22963(16) -0.25089(13) 0.018(2) Uani 0.14(2) d P A 2
W21 W 1.15409(2) 1.09543(3) -0.27020(2) 0.0204(6) Uani 0.82(2) d P A 1
W21A W 1.13773(10) 1.10373(12) -0.28842(10) 0.019(2) Uani 0.18(2) d P A 2
W22 W 1.25476(2) 1.10453(3) -0.14266(2) 0.0223(6) Uani 0.80(3) d P A 1
W22A W 1.24531(9) 1.10301(12) -0.16304(10) 0.024(3) Uani 0.20(3) d P A 2
Fe1 Fe 1.04985(5) 1.07941(7) -0.22961(6) 0.0185(3) Uani 1 d . . .
Fe2 Fe 0.95826(6) 0.94763(7) -0.26754(6) 0.0200(3) Uani 1 d . . .
P1 P 1.14469(10) 1.21805(12) -0.18697(10) 0.0147(5) Uani 1 d . . .
P2 P 0.87684(10) 0.79616(13) -0.29556(10) 0.0158(5) Uani 1 d . . .
O1 O 1.0995(2) 1.0409(3) -0.1587(3) 0.0200(15) Uani 1 d . . .
O2 O 1.0264(3) 1.1515(3) -0.2838(3) 0.0236(16) Uani 1 d . . .
O3 O 1.0162(2) 1.1303(3) -0.1932(3) 0.0180(15) Uani 1 d . . .
O4 O 1.1075(3) 1.0660(3) -0.2499(3) 0.0281(18) Uani 1 d . . .
O5 O 1.1138(2) 1.1697(3) -0.1705(2) 0.0153(14) Uani 1 d . . .
O6 O 1.0042(3) 1.0121(4) -0.2593(3) 0.0268(17) Uani 1 d . . .
O7 O 1.0027(3) 0.8659(3) -0.2353(3) 0.0244(16) Uani 1 d . . .
O8 O 0.8869(3) 0.9925(3) -0.3084(3) 0.0219(16) Uani 1 d . . .
O9 O 0.9447(3) 0.9037(3) -0.3352(3) 0.0209(15) Uani 1 d . . .
O10 O 0.9457(3) 0.9549(3) -0.2045(3) 0.0251(17) Uani 1 d . . .
O11 O 0.8819(2) 0.8683(3) -0.2782(2) 0.0175(15) Uani 1 d . . .
O12 O 1.1788(2) 1.2642(3) -0.1409(2) 0.0174(15) Uani 1 d . . .
O13 O 0.8265(3) 0.7652(3) -0.2970(3) 0.0184(15) Uani 1 d . . .
O14 O 1.1802(2) 1.3716(3) -0.2087(3) 0.0178(15) Uani 1 d . . .
O15 O 0.9259(3) 0.7567(3) -0.2570(3) 0.0192(15) Uani 1 d . . .
O16 O 1.0930(3) 1.3627(3) -0.1682(3) 0.0194(15) Uani 1 d . . .
O17 O 0.9399(3) 0.8338(4) -0.1667(3) 0.0252(16) Uani 1 d . . .
O18 O 1.2025(3) 1.0749(3) -0.1253(3) 0.0315(19) Uani 1 d . . .
O19 O 0.7452(3) 0.7906(3) -0.2798(3) 0.0233(16) Uani 1 d . . .
O20 O 0.9148(3) 0.7408(3) -0.4065(3) 0.0264(17) Uani 1 d . . .
O21 O 0.9151(3) 0.6540(3) -0.3353(3) 0.0258(17) Uani 1 d . . .
O22 O 1.1019(3) 1.1647(4) -0.3124(3) 0.0338(19) Uani 1 d . . .
O23 O 0.7919(3) 0.6735(3) -0.2578(3) 0.0240(16) Uani 1 d . . .
O24 O 0.8127(3) 0.6662(3) -0.3769(3) 0.0265(17) Uani 1 d . . .
O25 O 0.8819(3) 0.7273(4) -0.1845(3) 0.0289(18) Uani 1 d . . .
O26 O 0.7810(3) 1.0249(4) -0.3479(3) 0.0285(18) Uani 1 d . . .
O27 O 1.1819(3) 1.1793(3) -0.2022(3) 0.0234(16) Uani 1 d . . .
O28 O 0.8377(3) 0.8433(4) -0.2086(3) 0.0234(16) Uani 1 d . . .
O29 O 0.9884(3) 1.3884(4) -0.2465(3) 0.0308(18) Uani 1 d . . .
O30 O 0.9876(3) 0.7840(3) -0.3132(3) 0.0235(16) Uani 1 d . . .
O31 O 0.7687(3) 0.8889(3) -0.3290(3) 0.0229(16) Uani 1 d . . .
O32 O 0.6703(3) 0.8265(4) -0.3816(3) 0.0281(17) Uani 1 d . . .
O33 O 1.1383(3) 1.4095(3) -0.3160(3) 0.0266(17) Uani 1 d . . .
O34 O 1.1855(3) 1.2859(3) -0.2730(3) 0.0284(18) Uani 1 d . . .
O35 O 1.0071(3) 1.2842(3) -0.2991(3) 0.0221(16) Uani 1 d . . .
O36 O 1.0049(3) 0.6820(3) -0.2482(3) 0.0286(18) Uani 1 d . . .
O37 O 1.2147(3) 1.0624(4) -0.2116(4) 0.040(2) Uani 1 d . . .
O38 O 1.1976(3) 1.1628(3) -0.0631(3) 0.0275(17) Uani 1 d . . .
O39 O 1.1007(3) 1.2668(3) -0.1046(3) 0.0218(16) Uani 1 d . . .
O40 O 1.1686(3) 1.0295(4) -0.0530(3) 0.036(2) Uani 1 d . . .
O41 O 1.2744(3) 1.3027(3) -0.0771(3) 0.0289(18) Uani 1 d . . .
O42 O 0.9595(3) 0.5561(4) -0.2567(3) 0.036(2) Uani 1 d . . .
O43 O 1.2890(3) 1.2464(4) -0.2522(4) 0.045(2) Uani 1 d . . .
O44 O 1.2958(3) 1.2162(4) 0.0085(3) 0.043(2) Uani 1 d . . .
O45 O 1.1474(4) 1.0399(4) -0.3190(4) 0.052(3) Uani 1 d . . .
O46 O 0.8560(3) 0.6246(4) -0.4431(3) 0.0351(19) Uani 1 d . . .
O47 O 0.8694(3) 0.8587(3) -0.4297(3) 0.0234(16) Uani 1 d . . .
O48 O 0.8105(3) 0.7508(3) -0.4480(3) 0.0237(16) Uani 1 d . . .
O49 O 1.1955(3) 1.3880(3) -0.1106(3) 0.0233(16) Uani 1 d . . .
O50 O 1.0261(3) 1.2641(3) -0.1993(3) 0.0203(15) Uani 1 d . . .
O51 O 1.0026(3) 1.2077(4) -0.1222(3) 0.0296(18) Uani 1 d . . .
O52 O 1.2586(3) 1.2889(3) -0.1757(3) 0.0274(17) Uani 1 d . . .
O53 O 0.9952(3) 1.2016(4) -0.3834(3) 0.041(2) Uani 1 d . . .
O54 O 1.0850(3) 0.7806(4) -0.2183(3) 0.0333(19) Uani 1 d . . .
O55 O 0.8675(3) 0.6310(3) -0.2795(3) 0.0231(16) Uani 1 d . . .
O56 O 1.0170(3) 0.7619(3) -0.1717(3) 0.0254(17) Uani 1 d . . .
O57 O 0.7650(3) 0.5767(4) -0.3368(3) 0.0335(19) Uani 1 d . . .
O58 O 0.9567(3) 0.6551(4) -0.1905(3) 0.0268(17) Uani 1 d . . .
O59 O 0.7590(3) 0.8718(4) -0.4907(3) 0.0326(19) Uani 1 d . . .
O60 O 1.0795(3) 1.2923(4) -0.3310(3) 0.0278(17) Uani 1 d . . .
O61 O 0.8728(2) 0.7915(3) -0.3505(2) 0.0186(15) Uani 1 d . . .
O62 O 0.7564(3) 0.8074(3) -0.4047(3) 0.0214(15) Uani 1 d . . .
O63 O 0.7346(3) 0.7104(3) -0.3563(3) 0.0218(16) Uani 1 d . . .
O64 O 0.8985(3) 0.9476(4) -0.1398(3) 0.037(2) Uani 1 d . . .
O65 O 0.7893(3) 0.7464(4) -0.1755(3) 0.0326(19) Uani 1 d . . .
O66 O 1.1298(3) 1.3939(4) -0.0613(3) 0.036(2) Uani 1 d . . .
O67 O 1.0964(3) 1.1357(3) -0.0934(3) 0.0226(16) Uani 1 d . . .
O68 O 1.2823(3) 1.1615(4) -0.1789(4) 0.037(2) Uani 1 d . . .
O69 O 0.9768(3) 0.8510(4) -0.4048(3) 0.0300(18) Uani 1 d . . .
O70 O 1.1061(2) 1.2598(3) -0.2339(3) 0.0172(14) Uani 1 d . . .
O71 O 1.2074(3) 1.1566(4) -0.2768(3) 0.038(2) Uani 1 d . . .
O72 O 0.8142(3) 0.9147(3) -0.3854(3) 0.0219(16) Uani 1 d . . .
O73 O 1.2699(3) 1.1727(4) -0.0933(3) 0.034(2) Uani 1 d . . .
O74 O 0.8383(3) 0.9624(3) -0.2491(3) 0.0233(16) Uani 1 d . . .
O75 O 1.2039(3) 1.2942(4) -0.0433(3) 0.0283(18) Uani 1 d . . .
O76 O 1.0758(3) 1.3840(3) -0.2661(3) 0.0236(16) Uani 1 d . . .
O77 O 1.3053(3) 1.0505(4) -0.1137(4) 0.051(3) Uani 1 d . . .
O78 O 0.9841(3) 0.7260(4) -0.0976(3) 0.039(2) Uani 1 d . . .
O79 O 1.2806(3) 1.4159(4) -0.1313(3) 0.0300(18) Uani 1 d . . .
N11 N 1.1761(4) 0.5583(5) 0.2356(4) 0.037(2) Uani 1 d . . .
N12 N 1.1001(4) 0.6089(4) 0.1949(4) 0.030(2) Uani 1 d . . .
C11 C 1.2324(5) 0.5430(7) 0.2567(6) 0.058(4) Uani 1 d . . .
H11A H 1.2388 0.5242 0.2287 0.069 Uiso 1 calc R . .
H11B H 1.2429 0.5105 0.2854 0.069 Uiso 1 calc R . .
H11C H 1.2534 0.5837 0.2702 0.069 Uiso 1 calc R . .
C12 C 1.1378(4) 0.5173(6) 0.2363(5) 0.038(3) Uani 1 d . . .
H12 H 1.1441 0.4744 0.2520 0.045 Uiso 1 calc R . .
C13 C 1.0901(4) 0.5473(6) 0.2112(5) 0.034(3) Uani 1 d . . .
H13 H 1.0566 0.5303 0.2057 0.041 Uiso 1 calc R . .
C14 C 1.1523(4) 0.6120(6) 0.2107(5) 0.034(3) Uani 1 d . . .
H14 H 1.1698 0.6487 0.2045 0.040 Uiso 1 calc R . .
C15 C 1.0598(5) 0.6600(6) 0.1637(5) 0.038(3) Uani 1 d . . .
H15A H 1.0772 0.6956 0.1533 0.046 Uiso 1 calc R . .
H15B H 1.0455 0.6804 0.1859 0.046 Uiso 1 calc R . .
C16 C 1.0141(5) 0.6306(7) 0.1145(6) 0.057(4) Uani 1 d . . .
H16A H 0.9864 0.6652 0.0969 0.068 Uiso 1 calc R . .
H16B H 0.9978 0.5938 0.1249 0.068 Uiso 1 calc R . .
C17 C 1.0319(9) 0.6044(12) 0.0756(9) 0.112(8) Uiso 1 d . . .
H17A H 1.0558 0.6378 0.0722 0.135 Uiso 1 calc R . .
H17B H 1.0531 0.5635 0.0904 0.135 Uiso 1 calc R . .
C18 C 0.9892(12) 0.5896(16) 0.0235(12) 0.184(13) Uiso 1 d . . .
H18A H 0.9586 0.5715 0.0265 0.221 Uiso 1 calc R . .
H18B H 1.0015 0.5567 0.0064 0.221 Uiso 1 calc R . .
H18C H 0.9784 0.6304 0.0023 0.221 Uiso 1 calc R . .
N21 N 0.1166(6) 0.8824(6) 0.1842(6) 0.068(4) Uani 1 d . . .
N22 N 0.1375(5) 0.8619(6) 0.2640(5) 0.053(3) Uani 1 d . . .
C21 C 0.0865(9) 0.8959(11) 0.1234(8) 0.145(12) Uani 1 d . . .
H21A H 0.1044 0.9320 0.1147 0.174 Uiso 1 calc R . .
H21B H 0.0496 0.9088 0.1129 0.174 Uiso 1 calc R . .
H21C H 0.0867 0.8555 0.1044 0.174 Uiso 1 calc R . .
C22 C 0.1649(7) 0.8600(9) 0.2055(8) 0.079(5) Uani 1 d . . .
H22 H 0.1856 0.8540 0.1876 0.095 Uiso 1 calc R . .
C23 C 0.1808(6) 0.8468(8) 0.2546(7) 0.064(5) Uani 1 d . . .
H23 H 0.2148 0.8303 0.2794 0.076 Uiso 1 calc R . .
C24 C 0.1009(5) 0.8838(6) 0.2214(6) 0.053(4) Uani 1 d . . .
H24 H 0.0671 0.8991 0.2165 0.063 Uiso 1 calc R . .
C25 C 0.1337(10) 0.8522(7) 0.3103(8) 0.099(8) Uani 1 d . . .
H25A H 0.1156 0.8911 0.3161 0.119 Uiso 1 calc R . .
H25B H 0.1701 0.8495 0.3406 0.119 Uiso 1 calc R . .
C26 C 0.1036(6) 0.7906(7) 0.3087(7) 0.062(4) Uani 1 d . . .
H26A H 0.0667 0.7945 0.2796 0.074 Uiso 1 calc R . .
H26B H 0.1015 0.7870 0.3421 0.074 Uiso 1 calc R . .
C27 C 0.1286(7) 0.7266(7) 0.3010(7) 0.066(5) Uani 1 d . . .
H27A H 0.1324 0.7312 0.2685 0.080 Uiso 1 calc R . .
H27B H 0.1039 0.6891 0.2954 0.080 Uiso 1 calc R . .
C28 C 0.1835(7) 0.7091(11) 0.3471(9) 0.125(10) Uani 1 d . . .
H28A H 0.2110 0.7366 0.3451 0.150 Uiso 1 calc R . .
H28B H 0.1913 0.6620 0.3451 0.150 Uiso 1 calc R . .
H28C H 0.1832 0.7176 0.3806 0.150 Uiso 1 calc R . .
N31 N 0.5340(4) 0.9218(5) 0.1550(5) 0.044(3) Uani 1 d . . .
N32 N 0.5740(3) 0.8310(5) 0.1543(4) 0.028(2) Uani 1 d . . .
C31 C 0.4939(7) 0.9683(8) 0.1553(8) 0.083(6) Uani 1 d . . .
H31A H 0.4662 0.9432 0.1590 0.099 Uiso 1 calc R . .
H31B H 0.4776 0.9933 0.1221 0.099 Uiso 1 calc R . .
H31C H 0.5112 0.9992 0.1849 0.099 Uiso 1 calc R . .
C32 C 0.5792(5) 0.9398(6) 0.1528(5) 0.038(3) Uani 1 d . . .
H32 H 0.5908 0.9838 0.1517 0.046 Uiso 1 calc R . .
C33 C 0.6040(4) 0.8836(6) 0.1526(5) 0.034(3) Uani 1 d . . .
H33 H 0.6368 0.8805 0.1515 0.041 Uiso 1 calc R . .
C34 C 0.5315(5) 0.8559(6) 0.1561(5) 0.038(3) Uani 1 d . . .
H34 H 0.5041 0.8308 0.1579 0.046 Uiso 1 calc R . .
C35 C 0.5857(5) 0.7605(6) 0.1536(5) 0.035(3) Uani 1 d . . .
H35A H 0.5568 0.7334 0.1541 0.042 Uiso 1 calc R . .
H35B H 0.6195 0.7493 0.1853 0.042 Uiso 1 calc R . .
C36 C 0.5908(7) 0.7442(7) 0.1019(9) 0.089(7) Uani 1 d . . .
H36A H 0.5573 0.7571 0.0705 0.107 Uiso 1 calc R . .
H36B H 0.6201 0.7711 0.1021 0.107 Uiso 1 calc R . .
C37 C 0.6010(7) 0.6761(10) 0.0981(7) 0.087(6) Uani 1 d . . .
H37A H 0.5740 0.6481 0.1014 0.104 Uiso 1 calc R . .
H37B H 0.6367 0.6637 0.1266 0.104 Uiso 1 calc R . .
C38 C 0.5984(8) 0.6648(11) 0.0417(8) 0.104(7) Uiso 1 d . . .
H38A H 0.5805 0.6225 0.0268 0.125 Uiso 1 calc R . .
H38B H 0.6347 0.6637 0.0458 0.125 Uiso 1 calc R . .
H38C H 0.5784 0.7012 0.0179 0.125 Uiso 1 calc R . .
N41 N 0.3081(4) 0.4391(5) 0.0438(4) 0.036(2) Uani 1 d . . .
N42 N 0.3943(4) 0.4317(5) 0.0825(3) 0.032(2) Uani 1 d . . .
C41 C 0.2538(5) 0.4651(7) 0.0230(5) 0.052(4) Uani 1 d . . .
H41A H 0.2366 0.4456 0.0425 0.063 Uiso 1 calc R . .
H41B H 0.2333 0.4535 -0.0145 0.063 Uiso 1 calc R . .
H41C H 0.2550 0.5136 0.0269 0.063 Uiso 1 calc R . .
C42 C 0.3207(6) 0.3755(7) 0.0389(6) 0.055(4) Uani 1 d . . .
H42 H 0.2959 0.3407 0.0217 0.066 Uiso 1 calc R . .
C43 C 0.3747(6) 0.3696(6) 0.0625(5) 0.049(4) Uani 1 d . . .
H43 H 0.3948 0.3308 0.0647 0.059 Uiso 1 calc R . .
C44 C 0.3538(5) 0.4721(6) 0.0706(5) 0.034(3) Uani 1 d . . .
H44 H 0.3566 0.5179 0.0797 0.041 Uiso 1 calc R . .
C45 C 0.4493(5) 0.4498(7) 0.1086(5) 0.047(3) Uani 1 d . . .
H45A H 0.4704 0.4135 0.1326 0.056 Uiso 1 calc R . .
H45B H 0.4541 0.4902 0.1301 0.056 Uiso 1 calc R . .
C46 C 0.4694(6) 0.4628(11) 0.0702(7) 0.089(6) Uani 1 d . . .
H46A H 0.4486 0.4991 0.0459 0.107 Uiso 1 calc R . .
H46B H 0.4657 0.4224 0.0491 0.107 Uiso 1 calc R . .
C47 C 0.5272(8) 0.4825(11) 0.1007(8) 0.098(7) Uani 1 d . . .
H47A H 0.5472 0.4464 0.1257 0.118 Uiso 1 calc R . .
H47B H 0.5301 0.5229 0.1216 0.118 Uiso 1 calc R . .
C48 C 0.5533(11) 0.4964(15) 0.0650(11) 0.163(11) Uiso 1 d . . .
H48A H 0.5536 0.4555 0.0466 0.195 Uiso 1 calc R . .
H48B H 0.5901 0.5119 0.0867 0.195 Uiso 1 calc R . .
H48C H 0.5329 0.5308 0.0391 0.195 Uiso 1 calc R . .
N51 N 0.8483(5) 1.0846(5) 0.2418(5) 0.047(3) Uani 1 d . . .
N52 N 0.7835(5) 1.0816(5) 0.1635(6) 0.054(3) Uani 1 d . . .
C51 C 0.9022(6) 1.0848(6) 0.2859(6) 0.058(4) Uani 1 d . . .
H51A H 0.9014 1.0671 0.3174 0.070 Uiso 1 calc R . .
H51B H 0.9160 1.1304 0.2928 0.070 Uiso 1 calc R . .
H51C H 0.9254 1.0570 0.2773 0.070 Uiso 1 calc R . .
C52 C 0.8012(6) 1.0953(6) 0.2441(7) 0.050(4) Uani 1 d . . .
H52 H 0.7980 1.1020 0.2753 0.060 Uiso 1 calc R . .
C53 C 0.7620(7) 1.0945(7) 0.1959(7) 0.066(5) Uani 1 d . . .
H53 H 0.7253 1.1016 0.1855 0.079 Uiso 1 calc R . .
C54 C 0.8371(6) 1.0760(6) 0.1942(6) 0.047(4) Uani 1 d . . .
H54 H 0.8621 1.0670 0.1817 0.056 Uiso 1 calc R . .
C55 C 0.7549(6) 1.0831(7) 0.1048(7) 0.066(5) Uani 0.47(4) d P B 1
H55A H 0.7651 1.0438 0.0906 0.079 Uiso 0.47(4) calc PR B 1
H55B H 0.7159 1.0816 0.0920 0.079 Uiso 0.47(4) calc PR B 1
C58 C 0.7827(7) 1.2641(8) 0.0875(6) 0.080(6) Uani 0.47(4) d P B 1
H58A H 0.7581 1.2640 0.0496 0.095 Uiso 0.47(4) calc PR B 1
H58B H 0.8152 1.2884 0.0942 0.095 Uiso 0.47(4) calc PR B 1
H58C H 0.7656 1.2858 0.1063 0.095 Uiso 0.47(4) calc PR B 1
C56 C 0.7692(12) 1.1450(15) 0.0860(13) 0.050(10) Uani 0.47(4) d P B 1
H56A H 0.7844 1.1279 0.0635 0.060 Uiso 0.47(4) calc PR B 1
H56B H 0.7340 1.1635 0.0610 0.060 Uiso 0.47(4) calc PR B 1
C57 C 0.7964(12) 1.1957(16) 0.1062(12) 0.055(12) Uani 0.47(4) d P B 1
H57A H 0.8315 1.1871 0.1078 0.066 Uiso 0.47(4) calc PR B 1
H57B H 0.8028 1.1961 0.1432 0.066 Uiso 0.47(4) calc PR B 1
C55A C 0.7549(6) 1.0831(7) 0.1048(7) 0.066(5) Uani 0.53(4) d P B 2
H55C H 0.7778 1.0647 0.0903 0.079 Uiso 0.53(4) calc PR B 2
H55D H 0.7217 1.0565 0.0911 0.079 Uiso 0.53(4) calc PR B 2
C58A C 0.7827(7) 1.2641(8) 0.0875(6) 0.080(6) Uani 0.53(4) d P B 2
H58D H 0.7603 1.2691 0.0494 0.095 Uiso 0.53(4) calc PR B 2
H58E H 0.8194 1.2541 0.0951 0.095 Uiso 0.53(4) calc PR B 2
H58F H 0.7822 1.3055 0.1053 0.095 Uiso 0.53(4) calc PR B 2
C56A C 0.7424(15) 1.1540(17) 0.0896(17) 0.099(18) Uani 0.53(4) d P B 2
H56C H 0.7384 1.1548 0.0534 0.119 Uiso 0.53(4) calc PR B 2
H56D H 0.7057 1.1585 0.0849 0.119 Uiso 0.53(4) calc PR B 2
C57A C 0.7620(13) 1.2090(12) 0.1071(13) 0.066(12) Uani 0.53(4) d P B 2
H57C H 0.7921 1.1987 0.1422 0.079 Uiso 0.53(4) calc PR B 2
H57D H 0.7348 1.2308 0.1143 0.079 Uiso 0.53(4) calc PR B 2
N61 N 0.8567(5) 0.6317(5) -0.1021(4) 0.047(3) Uani 1 d . . .
N62 N 0.8680(4) 0.7109(6) -0.0471(4) 0.045(3) Uani 1 d . . .
C61 C 0.8635(7) 0.5874(8) -0.1392(7) 0.075(5) Uani 1 d . . .
H61A H 0.8348 0.5954 -0.1751 0.090 Uiso 1 calc R . .
H61B H 0.8622 0.5410 -0.1294 0.090 Uiso 1 calc R . .
H61C H 0.8980 0.5961 -0.1380 0.090 Uiso 1 calc R . .
C62 C 0.8870(6) 0.6828(8) -0.0753(5) 0.054(4) Uani 1 d . . .
H62 H 0.9184 0.6967 -0.0765 0.064 Uiso 1 calc R . .
C63 C 0.8217(6) 0.6773(7) -0.0552(6) 0.055(4) Uani 1 d . . .
H63 H 0.7994 0.6869 -0.0397 0.065 Uiso 1 calc R . .
C64 C 0.8152(6) 0.6271(8) -0.0910(6) 0.060(4) Uani 1 d . . .
H64 H 0.7870 0.5954 -0.1050 0.073 Uiso 1 calc R . .
C65 C 0.8906(8) 0.7681(8) -0.0124(6) 0.078(6) Uani 1 d . . .
H65A H 0.9297 0.7622 0.0089 0.094 Uiso 1 calc R . .
H65B H 0.8752 0.7711 0.0121 0.094 Uiso 1 calc R . .
C66 C 0.8792(8) 0.8333(10) -0.0445(8) 0.097(6) Uiso 1 d . . .
H66A H 0.9033 0.8688 -0.0221 0.116 Uiso 1 calc R . .
H66B H 0.8860 0.8265 -0.0750 0.116 Uiso 1 calc R . .
C67 C 0.8222(10) 0.8539(13) -0.0637(10) 0.127(9) Uiso 1 d . . .
H67A H 0.7986 0.8182 -0.0866 0.152 Uiso 1 calc R . .
H67B H 0.8155 0.8582 -0.0329 0.152 Uiso 1 calc R . .
C68 C 0.8076(14) 0.9160(18) -0.0930(14) 0.225(17) Uiso 1 d . . .
H68A H 0.8065 0.9516 -0.0702 0.269 Uiso 1 calc R . .
H68B H 0.7724 0.9113 -0.1238 0.269 Uiso 1 calc R . .
H68C H 0.8341 0.9269 -0.1047 0.269 Uiso 1 calc R . .
N71 N 0.8251(3) 0.4475(4) 0.2121(3) 0.026(2) Uani 1 d . . .
N72 N 0.8823(4) 0.4408(5) 0.1824(4) 0.033(2) Uani 1 d . . .
C71 C 0.7871(5) 0.4731(6) 0.2287(5) 0.039(3) Uani 1 d . . .
H71A H 0.8054 0.5039 0.2583 0.047 Uiso 1 calc R . .
H71B H 0.7722 0.4360 0.2397 0.047 Uiso 1 calc R . .
H71C H 0.7582 0.4965 0.1991 0.047 Uiso 1 calc R . .
C72 C 0.8389(5) 0.3809(6) 0.2134(5) 0.034(3) Uani 1 d . . .
H72 H 0.8253 0.3447 0.2247 0.041 Uiso 1 calc R . .
C73 C 0.8746(5) 0.3774(6) 0.1959(5) 0.039(3) Uani 1 d . . .
H73 H 0.8919 0.3381 0.1932 0.046 Uiso 1 calc R . .
C74 C 0.8527(4) 0.4828(5) 0.1927(4) 0.025(2) Uani 1 d . . .
H74 H 0.8511 0.5296 0.1875 0.030 Uiso 1 calc R . .
C75 C 0.9153(5) 0.4600(6) 0.1566(5) 0.042(3) Uani 1 d . . .
H75A H 0.9493 0.4348 0.1724 0.050 Uiso 1 calc R . .
H75B H 0.9237 0.5081 0.1616 0.050 Uiso 1 calc R . .
C76 C 0.8827(7) 0.4436(9) 0.0964(7) 0.078(5) Uiso 1 d . . .
H76A H 0.8693 0.3973 0.0914 0.094 Uiso 1 calc R . .
H76B H 0.8518 0.4740 0.0793 0.094 Uiso 1 calc R . .
C77 C 0.9203(9) 0.4524(12) 0.0714(8) 0.107(7) Uiso 1 d . . .
H77A H 0.9459 0.4150 0.0812 0.128 Uiso 1 calc R . .
H77B H 0.9406 0.4945 0.0833 0.128 Uiso 1 calc R . .
C78 C 0.8810(11) 0.4537(14) 0.0074(11) 0.161(11) Uiso 1 d . . .
H78A H 0.8524 0.4209 -0.0018 0.193 Uiso 1 calc R . .
H78B H 0.9017 0.4427 -0.0110 0.193 Uiso 1 calc R . .
H78C H 0.8654 0.4981 -0.0033 0.193 Uiso 1 calc R . .
N81 N 1.1831(4) 0.5216(5) 0.4180(4) 0.035(2) Uani 1 d . . .
N82 N 1.1242(3) 0.5985(5) 0.3982(4) 0.032(2) Uani 1 d . . .
C81 C 1.2313(4) 0.4811(6) 0.4491(5) 0.042(3) Uani 1 d . . .
H81A H 1.2487 0.4707 0.4275 0.050 Uiso 1 calc R . .
H81B H 1.2211 0.4397 0.4600 0.050 Uiso 1 calc R . .
H81C H 1.2560 0.5061 0.4804 0.050 Uiso 1 calc R . .
C82 C 1.1448(4) 0.5107(6) 0.3679(5) 0.033(3) Uani 1 d . . .
H82 H 1.1445 0.4752 0.3458 0.040 Uiso 1 calc R . .
C83 C 1.1075(4) 0.5582(6) 0.3545(4) 0.031(3) Uani 1 d . . .
H83 H 1.0761 0.5630 0.3217 0.037 Uiso 1 calc R . .
C84 C 1.1692(5) 0.5757(6) 0.4355(5) 0.036(3) Uani 1 d . . .
H84 H 1.1889 0.5946 0.4697 0.043 Uiso 1 calc R . .
C85 C 1.0934(5) 0.6547(6) 0.4041(5) 0.043(3) Uani 1 d . . .
H85A H 1.0787 0.6821 0.3716 0.052 Uiso 1 calc R . .
H85B H 1.1179 0.6832 0.4338 0.052 Uiso 1 calc R . .
C86 C 1.0482(7) 0.6322(8) 0.4140(7) 0.068(5) Uani 1 d . . .
H86A H 1.0214 0.6093 0.3820 0.082 Uiso 1 calc R . .
H86B H 1.0308 0.6722 0.4194 0.082 Uiso 1 calc R . .
C87 C 1.0637(8) 0.5857(10) 0.4614(8) 0.094(6) Uiso 1 d . . .
H87A H 1.0313 0.5644 0.4594 0.113 Uiso 1 calc R . .
H87B H 1.0877 0.5503 0.4609 0.113 Uiso 1 calc R . .
C88 C 1.0865(13) 0.6186(18) 0.5025(13) 0.208(16) Uiso 1 d . . .
H88A H 1.0857 0.6659 0.4937 0.250 Uiso 1 calc R . .
H88B H 1.1236 0.6038 0.5225 0.250 Uiso 1 calc R . .
H88C H 1.0682 0.6122 0.5239 0.250 Uiso 1 calc R . .
N91 N 0.8395(5) 0.8813(7) 0.4342(4) 0.068(4) Uani 1 d . . .
N92 N 0.8952(6) 0.8015(8) 0.4468(5) 0.077(4) Uani 1 d . . .
C91 C 0.8150(9) 0.9405(9) 0.4441(7) 0.104(8) Uani 1 d . . .
H91A H 0.8242 0.9423 0.4815 0.125 Uiso 1 calc R . .
H91B H 0.7762 0.9381 0.4226 0.125 Uiso 1 calc R . .
H91C H 0.8283 0.9806 0.4346 0.125 Uiso 1 calc R . .
C92 C 0.8238(8) 0.8557(10) 0.3871(7) 0.081(6) Uani 1 d . . .
H92 H 0.7943 0.8695 0.3551 0.097 Uiso 1 calc R . .
C93 C 0.8601(7) 0.8028(9) 0.3938(7) 0.074(5) Uani 1 d . . .
H93 H 0.8599 0.7745 0.3672 0.089 Uiso 1 calc R . .
C94 C 0.8830(8) 0.8510(9) 0.4685(7) 0.083(6) Uani 1 d . . .
H94 H 0.9031 0.8634 0.5046 0.100 Uiso 1 calc R . .
C95 C 0.9370(9) 0.7582(12) 0.4707(10) 0.120(8) Uiso 1 d . . .
H95A H 0.9642 0.7803 0.5030 0.144 Uiso 1 calc R . .
H95B H 0.9530 0.7526 0.4468 0.144 Uiso 1 calc R . .
C96 C 0.9279(11) 0.6888(13) 0.4866(10) 0.132(9) Uiso 1 d . . .
H96A H 0.9624 0.6688 0.5120 0.158 Uiso 1 calc R . .
H96B H 0.9046 0.6913 0.5035 0.158 Uiso 1 calc R . .
C97 C 0.9052(9) 0.6523(12) 0.4435(10) 0.126(9) Uani 1 d . . .
H97A H 0.9248 0.6556 0.4226 0.151 Uiso 1 calc R . .
H97B H 0.8676 0.6656 0.4210 0.151 Uiso 1 calc R . .
C98 C 0.9092(12) 0.5771(14) 0.4671(12) 0.169(12) Uiso 1 d . . .
H98A H 0.9431 0.5722 0.4996 0.203 Uiso 1 calc R . .
H98B H 0.9075 0.5444 0.4410 0.203 Uiso 1 calc R . .
H98C H 0.8795 0.5698 0.4749 0.203 Uiso 1 calc R . .
N101 N 0.8616(5) 1.2250(8) 0.0161(6) 0.115(6) Uiso 1 d D . .
C104 C 0.9009(7) 1.1943(10) 0.0611(7) 0.098(6) Uiso 1 d D . .
H104 H 0.9299 1.2162 0.0895 0.117 Uiso 1 calc R . .
C101 C 0.8601(10) 1.2980(14) 0.0065(10) 0.159(11) Uiso 1 d D . .
H10A H 0.8623 1.3062 -0.0261 0.190 Uiso 1 calc R . .
H10B H 0.8904 1.3193 0.0361 0.190 Uiso 1 calc R . .
H10C H 0.8267 1.3164 0.0031 0.190 Uiso 1 calc R . .
C102 C 0.8288(6) 1.1738(7) -0.0130(6) 0.076(6) Uani 1 d D . .
H102 H 0.7980 1.1794 -0.0461 0.091 Uiso 1 calc R . .
C103 C 0.8462(6) 1.1131(9) 0.0120(6) 0.124(8) Uiso 1 d D . .
H103 H 0.8306 1.0706 -0.0000 0.149 Uiso 1 calc R . .
N102 N 0.8909(5) 1.1282(7) 0.0578(5) 0.069(4) Uiso 1 d D . .
C105 C 0.9291(6) 1.0859(7) 0.0982(5) 0.071(5) Uiso 1 d D . .
H10D H 0.9138 1.0746 0.1219 0.085 Uiso 1 calc R . .
H10E H 0.9609 1.1137 0.1190 0.085 Uiso 1 calc R . .
C106 C 0.9497(9) 1.0201(8) 0.0869(7) 0.186(13) Uiso 1 d D . .
H10F H 0.9883 1.0146 0.1112 0.223 Uiso 1 calc R . .
H10G H 0.9303 0.9817 0.0912 0.223 Uiso 1 calc R . .
C107 C 0.9396(5) 1.0253(6) 0.0294(5) 0.050 Uiso 1 d D . .
H10H H 0.9020 1.0373 0.0053 0.060 Uiso 1 calc R . .
H10I H 0.9484 0.9831 0.0174 0.060 Uiso 1 calc R . .
C108 C 0.9791(5) 1.0830(6) 0.0333(5) 0.050 Uiso 1 d D . .
H10J H 0.9588 1.1194 0.0096 0.060 Uiso 1 calc R . .
H10K H 1.0052 1.0659 0.0229 0.060 Uiso 1 calc R . .
H10L H 0.9977 1.0995 0.0696 0.060 Uiso 1 calc R . .
O100 O 0.8427(9) 1.0272(13) -0.0930(9) 0.082(7) Uani 0.50 d P . .

loop_
_atom_site_aniso_label
_atom_site_aniso_U_11
_atom_site_aniso_U_22
_atom_site_aniso_U_33
_atom_site_aniso_U_23
_atom_site_aniso_U_13
_atom_site_aniso_U_12
W1 0.01410(19) 0.0186(2) 0.0213(2) 0.00580(17) 0.00517(17) 0.00317(16)
W2 0.0245(2) 0.0173(2) 0.0192(2) -0.00047(17) 0.01049(18) -0.00587(17)
W3 0.0168(2) 0.0125(2) 0.0272(2) 0.00032(17) 0.00479(18) -0.00313(16)
W4 0.0146(2) 0.0172(2) 0.0282(2) -0.00042(18) 0.00590(18) -0.00148(16)
W5 0.0269(2) 0.0165(2) 0.0165(2) -0.00238(17) 0.00767(18) -0.00130(18)
W6 0.0182(2) 0.0184(2) 0.0186(2) 0.00204(17) 0.00955(17) 0.00059(17)
W7 0.0229(2) 0.0213(2) 0.0162(2) -0.00113(17) 0.00536(17) -0.00208(18)
W8 0.0188(2) 0.0154(2) 0.0250(2) -0.00298(17) 0.00824(18) 0.00008(17)
W9 0.0233(2) 0.0177(2) 0.0248(2) -0.00346(18) 0.01318(19) -0.00322(17)
W10 0.0199(2) 0.0288(2) 0.0196(2) 0.00014(18) 0.00842(18) -0.00406(18)
W11 0.01410(19) 0.0219(2) 0.0211(2) -0.00098(18) 0.00417(17) -0.00194(17)
W12 0.0165(2) 0.0155(2) 0.0278(2) 0.00702(18) 0.00233(18) -0.00130(17)
W13 0.0276(2) 0.0175(2) 0.0256(2) -0.00820(18) 0.01176(19) -0.00435(18)
W14 0.0187(2) 0.0143(2) 0.0336(3) 0.00145(18) 0.00556(19) -0.00070(17)
W15 0.0182(2) 0.0170(2) 0.0248(2) -0.00089(18) 0.00506(18) -0.00548(17)
W16 0.0154(11) 0.0105(15) 0.0135(9) 0.0022(9) 0.0040(8) 0.0004(8)
W16A 0.030(3) 0.014(3) 0.0166(12) 0.0028(16) 0.0032(19) -0.006(2)
W17 0.0185(11) 0.0140(13) 0.0157(16) -0.0009(14) -0.0002(10) -0.0005(9)
W17A 0.0179(18) 0.025(3) 0.039(3) 0.0166(19) -0.0091(18) -0.0085(17)
W18 0.0262(2) 0.0254(2) 0.0196(2) -0.00879(18) 0.01001(19) -0.00643(19)
W19 0.0202(2) 0.0289(2) 0.0185(2) 0.00290(19) 0.00114(18) -0.00429(19)
W20 0.0179(9) 0.0139(3) 0.0361(16) -0.0047(5) 0.0159(11) -0.0023(4)
W20A 0.014(4) 0.0136(19) 0.024(7) 0.001(2) 0.006(5) -0.003(2)
W21 0.0221(10) 0.0129(5) 0.0297(13) -0.0061(6) 0.0150(11) -0.0033(6)
W21A 0.024(5) 0.0111(17) 0.025(5) 0.001(2) 0.013(5) -0.001(2)
W22 0.0139(6) 0.0133(3) 0.0353(18) 0.0000(6) 0.0079(9) 0.0020(3)
W22A 0.018(3) 0.0130(14) 0.038(8) 0.001(2) 0.010(4) -0.0012(15)
Fe1 0.0188(7) 0.0142(7) 0.0216(8) -0.0009(6) 0.0087(6) -0.0043(6)
Fe2 0.0182(7) 0.0152(7) 0.0250(8) -0.0029(6) 0.0087(6) -0.0050(6)
P1 0.0129(12) 0.0104(12) 0.0188(12) 0.0010(10) 0.0058(10) 0.0010(10)
P2 0.0138(12) 0.0150(13) 0.0164(12) -0.0031(10) 0.0053(10) -0.0012(10)
O1 0.016(3) 0.012(3) 0.027(4) -0.000(3) 0.005(3) 0.001(3)
O2 0.024(4) 0.025(4) 0.018(4) -0.004(3) 0.006(3) -0.010(3)
O3 0.010(3) 0.021(4) 0.019(4) 0.005(3) 0.003(3) 0.003(3)
O4 0.033(4) 0.017(4) 0.042(5) -0.011(3) 0.024(4) -0.010(3)
O5 0.013(3) 0.013(3) 0.020(4) 0.001(3) 0.007(3) -0.001(3)
O6 0.026(4) 0.022(4) 0.027(4) -0.008(3) 0.008(3) -0.010(3)
O7 0.022(4) 0.017(4) 0.027(4) 0.000(3) 0.006(3) 0.004(3)
O8 0.026(4) 0.013(4) 0.023(4) 0.000(3) 0.009(3) 0.003(3)
O9 0.021(4) 0.019(4) 0.021(4) 0.001(3) 0.008(3) -0.002(3)
O10 0.026(4) 0.018(4) 0.024(4) -0.008(3) 0.006(3) -0.002(3)
O11 0.017(3) 0.017(4) 0.016(3) -0.007(3) 0.006(3) -0.006(3)
O12 0.015(3) 0.015(3) 0.017(3) 0.004(3) 0.002(3) 0.002(3)
O13 0.020(4) 0.013(3) 0.019(4) -0.002(3) 0.007(3) -0.002(3)
O14 0.014(3) 0.013(3) 0.024(4) 0.002(3) 0.007(3) -0.003(3)
O15 0.018(3) 0.016(4) 0.021(4) 0.000(3) 0.007(3) 0.001(3)
O16 0.021(4) 0.012(3) 0.027(4) -0.001(3) 0.013(3) 0.001(3)
O17 0.022(4) 0.026(4) 0.020(4) -0.001(3) 0.004(3) -0.004(3)
O18 0.025(4) 0.011(4) 0.055(5) 0.001(4) 0.015(4) 0.002(3)
O19 0.016(3) 0.027(4) 0.027(4) -0.001(3) 0.011(3) -0.004(3)
O20 0.036(4) 0.018(4) 0.028(4) -0.011(3) 0.017(4) 0.001(3)
O21 0.021(4) 0.021(4) 0.034(4) -0.006(3) 0.011(3) -0.001(3)
O22 0.048(5) 0.026(4) 0.037(5) -0.017(4) 0.028(4) -0.018(4)
O23 0.022(4) 0.021(4) 0.021(4) 0.003(3) 0.002(3) -0.005(3)
O24 0.023(4) 0.019(4) 0.027(4) -0.005(3) 0.002(3) -0.003(3)
O25 0.033(4) 0.026(4) 0.021(4) 0.002(3) 0.008(3) -0.006(3)
O26 0.025(4) 0.021(4) 0.036(4) -0.002(3) 0.012(4) 0.006(3)
O27 0.021(4) 0.010(3) 0.044(5) -0.006(3) 0.018(3) -0.002(3)
O28 0.023(4) 0.031(4) 0.022(4) -0.007(3) 0.015(3) -0.001(3)
O29 0.021(4) 0.030(4) 0.036(5) 0.011(4) 0.009(4) 0.003(3)
O30 0.017(4) 0.022(4) 0.034(4) -0.009(3) 0.014(3) -0.003(3)
O31 0.019(4) 0.022(4) 0.027(4) -0.002(3) 0.009(3) 0.000(3)
O32 0.013(3) 0.034(4) 0.032(4) -0.001(4) 0.006(3) -0.000(3)
O33 0.042(5) 0.020(4) 0.023(4) 0.001(3) 0.019(4) -0.008(3)
O34 0.035(4) 0.020(4) 0.039(5) -0.009(3) 0.025(4) -0.010(3)
O35 0.021(4) 0.019(4) 0.017(4) 0.005(3) 0.001(3) -0.003(3)
O36 0.019(4) 0.020(4) 0.041(5) -0.010(3) 0.009(3) -0.000(3)
O37 0.039(5) 0.016(4) 0.082(7) -0.003(4) 0.042(5) -0.002(4)
O38 0.024(4) 0.018(4) 0.029(4) 0.010(3) 0.002(3) 0.001(3)
O39 0.034(4) 0.018(4) 0.015(3) -0.001(3) 0.013(3) -0.002(3)
O40 0.027(4) 0.023(4) 0.040(5) 0.012(4) 0.001(4) -0.003(3)
O41 0.013(3) 0.018(4) 0.035(4) 0.004(3) -0.006(3) -0.007(3)
O42 0.028(4) 0.020(4) 0.048(5) 0.002(4) 0.007(4) -0.002(3)
O43 0.044(5) 0.024(4) 0.093(7) -0.014(5) 0.052(5) -0.004(4)
O44 0.033(5) 0.030(5) 0.038(5) 0.009(4) -0.007(4) -0.010(4)
O45 0.077(7) 0.032(5) 0.083(7) -0.030(5) 0.067(6) -0.028(5)
O46 0.042(5) 0.026(4) 0.042(5) -0.014(4) 0.023(4) -0.009(4)
O47 0.029(4) 0.021(4) 0.020(4) -0.001(3) 0.011(3) -0.001(3)
O48 0.019(4) 0.025(4) 0.021(4) -0.008(3) 0.004(3) -0.006(3)
O49 0.026(4) 0.017(4) 0.017(4) -0.001(3) 0.002(3) -0.001(3)
O50 0.017(3) 0.022(4) 0.022(4) 0.002(3) 0.009(3) -0.002(3)
O51 0.033(4) 0.028(4) 0.036(4) 0.006(4) 0.024(4) -0.000(3)
O52 0.021(4) 0.018(4) 0.050(5) -0.002(3) 0.022(4) -0.004(3)
O53 0.051(5) 0.038(5) 0.022(4) -0.001(4) 0.009(4) -0.022(4)
O54 0.019(4) 0.024(4) 0.053(5) -0.000(4) 0.013(4) -0.003(3)
O55 0.024(4) 0.014(4) 0.025(4) -0.001(3) 0.006(3) -0.005(3)
O56 0.014(3) 0.024(4) 0.023(4) 0.000(3) -0.004(3) -0.002(3)
O57 0.028(4) 0.024(4) 0.038(5) -0.003(4) 0.008(4) -0.010(3)
O58 0.018(4) 0.023(4) 0.032(4) 0.007(3) 0.006(3) -0.005(3)
O59 0.028(4) 0.037(5) 0.024(4) 0.000(4) 0.005(3) -0.002(4)
O60 0.038(4) 0.027(4) 0.018(4) -0.001(3) 0.014(3) -0.012(4)
O61 0.017(3) 0.016(4) 0.018(4) -0.005(3) 0.004(3) -0.004(3)
O62 0.018(3) 0.019(4) 0.021(4) -0.002(3) 0.004(3) -0.007(3)
O63 0.015(3) 0.024(4) 0.019(4) -0.000(3) 0.002(3) -0.003(3)
O64 0.048(5) 0.036(5) 0.027(4) -0.010(4) 0.019(4) -0.006(4)
O65 0.031(4) 0.045(5) 0.028(4) -0.000(4) 0.020(4) -0.006(4)
O66 0.047(5) 0.031(5) 0.029(4) -0.007(4) 0.016(4) -0.007(4)
O67 0.021(4) 0.019(4) 0.024(4) 0.005(3) 0.008(3) -0.005(3)
O68 0.026(4) 0.016(4) 0.077(6) -0.004(4) 0.030(4) -0.003(3)
O69 0.032(4) 0.026(4) 0.039(5) -0.006(4) 0.023(4) -0.006(3)
O70 0.017(3) 0.012(3) 0.024(4) -0.001(3) 0.012(3) -0.002(3)
O71 0.052(5) 0.019(4) 0.067(6) -0.013(4) 0.047(5) -0.013(4)
O72 0.021(4) 0.017(4) 0.027(4) 0.001(3) 0.010(3) -0.004(3)
O73 0.021(4) 0.020(4) 0.054(5) -0.001(4) 0.009(4) -0.002(3)
O74 0.024(4) 0.022(4) 0.027(4) -0.007(3) 0.015(3) -0.003(3)
O75 0.032(4) 0.026(4) 0.020(4) 0.004(3) 0.006(3) -0.008(3)
O76 0.021(4) 0.020(4) 0.021(4) 0.004(3) 0.003(3) -0.005(3)
O77 0.024(4) 0.018(4) 0.113(8) 0.004(5) 0.034(5) 0.002(4)
O78 0.029(4) 0.049(5) 0.026(4) 0.008(4) 0.003(4) -0.005(4)
O79 0.021(4) 0.020(4) 0.040(5) 0.004(3) 0.007(4) -0.005(3)
N11 0.029(5) 0.036(6) 0.053(7) 0.009(5) 0.024(5) 0.003(5)
N12 0.030(5) 0.022(5) 0.043(6) 0.002(4) 0.021(5) 0.007(4)
C11 0.029(7) 0.066(10) 0.088(12) 0.038(9) 0.036(8) 0.009(7)
C12 0.026(6) 0.037(7) 0.050(8) 0.007(6) 0.018(6) 0.006(6)
C13 0.025(6) 0.029(7) 0.050(8) 0.013(6) 0.020(6) 0.001(5)
C14 0.025(6) 0.038(7) 0.046(7) 0.012(6) 0.023(6) 0.005(5)
C15 0.037(7) 0.036(7) 0.045(8) 0.017(6) 0.021(6) 0.018(6)
C16 0.045(8) 0.054(9) 0.055(9) 0.007(7) 0.011(7) 0.031(7)
N21 0.081(10) 0.041(8) 0.090(11) 0.002(7) 0.046(10) -0.024(7)
N22 0.061(8) 0.046(7) 0.061(8) -0.010(6) 0.036(7) 0.006(6)
C21 0.131(19) 0.099(17) 0.088(15) 0.064(13) -0.046(13) -0.053(15)
C22 0.070(13) 0.081(14) 0.089(15) 0.008(11) 0.038(12) 0.007(11)
C23 0.035(8) 0.075(12) 0.076(12) 0.022(10) 0.021(8) 0.024(8)
C24 0.017(6) 0.034(8) 0.103(13) 0.010(8) 0.024(8) 0.003(6)
C25 0.21(2) 0.031(9) 0.122(16) -0.026(10) 0.133(18) -0.033(12)
C26 0.077(11) 0.052(10) 0.089(12) 0.001(9) 0.066(10) -0.001(8)
C27 0.095(13) 0.034(8) 0.090(13) -0.004(8) 0.060(11) 0.000(8)
C28 0.052(11) 0.13(2) 0.19(2) 0.104(19) 0.053(14) 0.030(12)
N31 0.052(7) 0.029(6) 0.067(8) 0.012(5) 0.041(6) 0.010(5)
N32 0.028(5) 0.032(5) 0.030(5) -0.002(4) 0.017(4) -0.001(4)
C31 0.080(12) 0.047(10) 0.154(19) 0.030(11) 0.082(13) 0.029(9)
C32 0.035(7) 0.038(7) 0.039(7) 0.008(6) 0.015(6) 0.000(6)
C33 0.021(6) 0.029(7) 0.051(8) 0.005(6) 0.016(6) -0.007(5)
C34 0.031(6) 0.023(6) 0.076(10) 0.013(6) 0.038(7) 0.013(5)
C35 0.030(6) 0.025(6) 0.055(8) -0.007(6) 0.025(6) -0.002(5)
C36 0.120(15) 0.026(8) 0.20(2) -0.031(11) 0.146(17) -0.015(9)
C37 0.076(13) 0.108(17) 0.085(14) 0.018(12) 0.045(11) -0.009(12)
N41 0.051(7) 0.025(5) 0.033(6) -0.010(4) 0.020(5) -0.007(5)
N42 0.048(6) 0.029(5) 0.020(5) -0.002(4) 0.016(5) 0.011(5)
C41 0.043(8) 0.050(9) 0.049(9) -0.005(7) 0.010(7) -0.009(7)
C42 0.074(11) 0.030(8) 0.068(10) -0.026(7) 0.040(9) -0.016(7)
C43 0.079(11) 0.026(7) 0.049(8) -0.017(6) 0.036(8) 0.001(7)
C44 0.052(8) 0.026(6) 0.032(7) -0.007(5) 0.026(6) -0.003(6)
C45 0.055(9) 0.036(8) 0.038(8) 0.002(6) 0.013(7) 0.015(7)
C46 0.040(9) 0.129(18) 0.079(13) 0.008(12) 0.011(9) -0.011(11)
C47 0.087(15) 0.094(16) 0.111(17) 0.007(13) 0.044(14) 0.001(12)
N51 0.062(8) 0.021(6) 0.071(9) -0.014(6) 0.041(7) -0.001(5)
N52 0.059(8) 0.024(6) 0.104(11) 0.002(6) 0.059(8) 0.005(6)
C51 0.117(14) 0.020(7) 0.070(11) -0.014(7) 0.070(11) -0.012(8)
C52 0.076(11) 0.014(6) 0.101(13) -0.007(7) 0.075(11) -0.002(7)
C53 0.070(11) 0.034(9) 0.113(15) -0.005(9) 0.059(12) 0.011(8)
C54 0.059(10) 0.029(7) 0.076(11) -0.006(7) 0.050(9) -0.006(7)
C55 0.066(11) 0.032(8) 0.094(14) 0.003(9) 0.033(10) 0.005(8)
C58 0.090(13) 0.058(11) 0.037(9) 0.011(8) -0.014(8) -0.015(10)
C56 0.05(2) 0.04(2) 0.06(2) -0.016(16) 0.02(2) -0.021(19)
C57 0.04(2) 0.06(2) 0.047(19) -0.010(17) 0.007(16) 0.006(18)
C55A 0.066(11) 0.032(8) 0.094(14) 0.003(9) 0.033(10) 0.005(8)
C58A 0.090(13) 0.058(11) 0.037(9) 0.011(8) -0.014(8) -0.015(10)
C56A 0.10(4) 0.05(3) 0.14(4) 0.00(2) 0.04(3) -0.04(3)
C57A 0.09(3) 0.020(15) 0.10(3) 0.014(15) 0.06(2) 0.030(16)
N61 0.067(8) 0.039(7) 0.042(7) 0.002(5) 0.030(6) -0.007(6)
N62 0.060(7) 0.052(7) 0.028(6) -0.003(5) 0.024(6) -0.015(6)
C61 0.111(15) 0.054(10) 0.069(11) -0.012(9) 0.050(11) -0.002(10)
C62 0.048(8) 0.068(11) 0.043(8) 0.005(8) 0.020(7) -0.016(8)
C63 0.073(10) 0.052(9) 0.050(9) 0.005(7) 0.039(8) -0.011(8)
C64 0.079(11) 0.056(10) 0.049(9) -0.001(8) 0.032(9) -0.029(9)
C65 0.107(14) 0.072(12) 0.030(8) -0.013(8) 0.010(9) -0.027(11)
N71 0.030(5) 0.017(5) 0.025(5) -0.002(4) 0.009(4) -0.002(4)
N72 0.033(5) 0.036(6) 0.031(5) 0.005(5) 0.016(5) 0.005(5)
C71 0.050(8) 0.025(6) 0.052(8) -0.003(6) 0.032(7) -0.003(6)
C72 0.034(7) 0.022(6) 0.043(7) 0.007(5) 0.014(6) 0.001(5)
C73 0.044(7) 0.021(6) 0.037(7) 0.002(5) 0.008(6) 0.013(6)
C74 0.027(6) 0.008(5) 0.036(6) 0.000(4) 0.012(5) 0.000(4)
C75 0.043(8) 0.034(7) 0.057(9) 0.014(6) 0.030(7) 0.010(6)
N81 0.029(5) 0.026(5) 0.031(5) -0.003(4) -0.002(4) -0.004(4)
N82 0.017(5) 0.026(5) 0.039(6) -0.000(4) 0.002(4) -0.003(4)
C81 0.024(6) 0.039(7) 0.036(7) 0.000(6) -0.007(5) 0.004(5)
C82 0.024(6) 0.030(7) 0.035(7) -0.010(5) 0.005(5) -0.004(5)
C83 0.020(6) 0.038(7) 0.018(6) -0.000(5) -0.005(5) -0.014(5)
C84 0.037(7) 0.023(6) 0.026(6) -0.002(5) -0.002(5) -0.005(5)
C85 0.039(7) 0.037(7) 0.030(7) -0.001(6) -0.004(6) -0.002(6)
C86 0.078(12) 0.060(11) 0.070(11) 0.005(9) 0.037(10) 0.026(9)
N91 0.085(10) 0.098(11) 0.026(7) 0.010(7) 0.032(7) 0.015(9)
N92 0.074(10) 0.124(14) 0.025(7) 0.007(8) 0.017(7) 0.007(10)
C91 0.19(2) 0.073(13) 0.076(13) 0.016(11) 0.090(16) 0.035(15)
C92 0.090(14) 0.094(15) 0.067(12) -0.020(11) 0.044(11) -0.009(12)
C93 0.095(14) 0.076(13) 0.066(12) -0.021(10) 0.050(11) -0.015(11)
C94 0.128(18) 0.067(12) 0.050(11) -0.006(9) 0.038(12) 0.009(12)
C97 0.091(16) 0.14(2) 0.13(2) -0.020(18) 0.030(15) -0.063(16)
C102 0.083(12) 0.038(9) 0.053(10) 0.002(7) -0.012(9) -0.029(8)
O100 0.071(15) 0.12(2) 0.066(15) -0.003(14) 0.037(13) 0.023(15)

loop_
_atom_type_symbol
_atom_type_description
_atom_type_scat_dispersion_real
_atom_type_scat_dispersion_imag
_atom_type_scat_source
C C 0.0033 0.0016 'International Tables Vol C Tables 4.2.6.8 and 6.1.1.4'
H H 0.0000 0.0000 'International Tables Vol C Tables 4.2.6.8 and 6.1.1.4'
N N 0.0061 0.0033 'International Tables Vol C Tables 4.2.6.8 and 6.1.1.4'
O O 0.0106 0.0060 'International Tables Vol C Tables 4.2.6.8 and 6.1.1.4'
P P 0.1023 0.0942 'International Tables Vol C Tables 4.2.6.8 and 6.1.1.4'
Fe Fe 0.3463 0.8444 'International Tables Vol C Tables 4.2.6.8 and 6.1.1.4'
W W -0.8490 6.8722 'International Tables Vol C Tables 4.2.6.8 and 6.1.1.4'

loop_
_geom_angle_atom_site_label_1
_geom_angle_atom_site_label_2
_geom_angle_atom_site_label_3
_geom_angle
O29 W1 O50 102.8(3)
O29 W1 O35 100.7(3)
O50 W1 O35 90.4(3)
O29 W1 O16 101.8(3)
O50 W1 O16 86.5(3)
O35 W1 O16 157.4(3)
O29 W1 O76 99.9(3)
O50 W1 O76 157.1(3)
O35 W1 O76 87.2(3)
O16 W1 O76 87.1(3)
O29 W1 O70 171.3(3)
O50 W1 O70 83.1(2)
O35 W1 O70 72.7(3)
O16 W1 O70 84.7(2)
O76 W1 O70 74.5(3)
O33 W2 O60 103.4(3)
O33 W2 O76 100.6(3)
O60 W2 O76 89.4(3)
O33 W2 O34 101.6(3)
O60 W2 O34 89.9(3)
O76 W2 O34 157.3(3)
O33 W2 O14 102.2(3)
O60 W2 O14 154.4(3)
O76 W2 O14 86.7(3)
O34 W2 O14 84.2(3)
O33 W2 O70 172.3(3)
O60 W2 O70 72.3(3)
O76 W2 O70 73.3(2)
O34 W2 O70 84.9(3)
O14 W2 O70 82.4(2)
O79 W3 O52 102.2(3)
O79 W3 O41 102.8(3)
O52 W3 O41 89.8(3)
O79 W3 O49 101.4(3)
O52 W3 O49 156.3(3)
O41 W3 O49 87.1(3)
O79 W3 O14 101.8(3)
O52 W3 O14 85.3(3)
O41 W3 O14 155.4(3)
O49 W3 O14 87.8(3)
O79 W3 O12 172.2(3)
O52 W3 O12 84.0(3)
O41 W3 O12 72.1(2)
O49 W3 O12 72.7(3)
O14 W3 O12 83.4(2)
O54 W4 O7 104.5(3)
O54 W4 O30 102.5(3)
O7 W4 O30 91.4(3)
O54 W4 O56 101.8(3)
O7 W4 O56 91.8(3)
O30 W4 O56 153.8(3)
O54 W4 O36 98.4(3)
O7 W4 O36 157.0(3)
O30 W4 O36 84.9(3)
O56 W4 O36 82.1(3)
O54 W4 O15 167.2(3)
O7 W4 O15 86.6(3)
O30 W4 O15 83.2(2)
O56 W4 O15 71.1(2)
O36 W4 O15 70.4(2)
O66 W5 O39 103.8(3)
O66 W5 O75 100.2(4)
O39 W5 O75 90.7(3)
O66 W5 O16 101.9(3)
O39 W5 O16 87.3(3)
O75 W5 O16 157.6(3)
O66 W5 O49 101.5(3)
O39 W5 O49 154.7(3)
O75 W5 O49 86.1(3)
O16 W5 O49 86.3(3)
O66 W5 O12 170.9(3)
O39 W5 O12 82.7(3)
O75 W5 O12 73.1(3)
O16 W5 O12 84.6(2)
O49 W5 O12 72.3(3)
O51 W6 O3 102.0(3)
O51 W6 O67 101.0(3)
O3 W6 O67 92.8(3)
O51 W6 O50 101.5(3)
O3 W6 O50 92.8(3)
O67 W6 O50 155.1(3)
O51 W6 O39 99.9(3)
O3 W6 O39 157.9(3)
O67 W6 O39 85.6(3)
O50 W6 O39 80.2(3)
O51 W6 O5 173.8(3)
O3 W6 O5 77.4(2)
O67 W6 O5 72.9(3)
O50 W6 O5 84.7(2)
O39 W6 O5 81.1(2)
O59 W7 O62 102.8(3)
O59 W7 O48 101.8(3)
O62 W7 O48 88.3(3)
O59 W7 O72 101.7(3)
O62 W7 O72 86.5(3)
O48 W7 O72 156.5(3)
O59 W7 O47 100.3(3)
O62 W7 O47 157.0(3)
O48 W7 O47 87.0(3)
O72 W7 O47 88.8(3)
O59 W7 O61 171.6(3)
O62 W7 O61 84.6(3)
O48 W7 O61 74.1(2)
O72 W7 O61 82.6(3)
O47 W7 O61 72.4(3)
O26 W8 O8 102.9(3)
O26 W8 O74 101.4(3)
O8 W8 O74 93.4(3)
O26 W8 O72 100.8(3)
O8 W8 O72 92.9(3)
O74 W8 O72 154.9(3)
O26 W8 O31 98.8(3)
O8 W8 O31 158.1(3)
O74 W8 O31 84.9(3)
O72 W8 O31 80.4(3)
O26 W8 O11 174.9(3)
O8 W8 O11 77.9(3)
O74 W8 O11 73.4(3)
O72 W8 O11 84.2(2)
O31 W8 O11 80.8(2)
O69 W9 O9 104.8(3)
O69 W9 O30 103.1(3)
O9 W9 O30 90.9(3)
O69 W9 O47 99.7(3)
O9 W9 O47 92.9(3)
O30 W9 O47 155.0(3)
O69 W9 O20 97.5(3)
O9 W9 O20 157.8(3)
O30 W9 O20 84.2(3)
O47 W9 O20 83.0(3)
O69 W9 O61 166.4(3)
O9 W9 O61 86.8(3)
O30 W9 O61 83.4(2)
O47 W9 O61 72.2(3)
O20 W9 O61 71.1(2)
O65 W10 O28 104.6(3)
O65 W10 O25 101.2(3)
O28 W10 O25 87.4(3)
O65 W10 O19 100.4(3)
O28 W10 O19 90.4(3)
O25 W10 O19 158.1(3)
O65 W10 O23 100.7(3)
O28 W10 O23 154.7(3)
O25 W10 O23 87.4(3)
O19 W10 O23 85.3(3)
O65 W10 O13 169.9(3)
O28 W10 O13 83.4(3)
O25 W10 O13 85.1(3)
O19 W10 O13 73.0(2)
O23 W10 O13 71.4(3)
O32 W11 O31 103.2(3)
O32 W11 O62 103.1(3)
O31 W11 O62 88.1(3)
O32 W11 O19 100.1(3)
O31 W11 O19 91.4(3)
O62 W11 O19 156.3(3)
O32 W11 O63 101.5(3)
O31 W11 O63 155.3(3)
O62 W11 O63 85.5(3)
O19 W11 O63 85.2(3)
O32 W11 O13 170.6(3)
O31 W11 O13 83.9(3)
O62 W11 O13 83.2(2)
O19 W11 O13 73.2(3)
O63 W11 O13 71.7(2)
O40 W12 O1 102.4(3)
O40 W12 O67 101.5(3)
O1 W12 O67 93.4(3)
O40 W12 O18 101.3(4)
O1 W12 O18 92.7(3)
O67 W12 O18 154.6(3)
O40 W12 O38 99.5(3)
O1 W12 O38 158.0(3)
O67 W12 O38 84.4(3)
O18 W12 O38 80.8(3)
O40 W12 O5 174.0(3)
O1 W12 O5 77.5(3)
O67 W12 O5 72.6(2)
O18 W12 O5 84.7(3)
O38 W12 O5 81.0(2)
O46 W13 O20 102.6(3)
O46 W13 O21 101.7(3)
O20 W13 O21 90.8(3)
O46 W13 O48 102.2(3)
O20 W13 O48 88.3(3)
O21 W13 O48 155.8(3)
O46 W13 O24 102.2(3)
O20 W13 O24 155.2(3)
O21 W13 O24 84.4(3)
O48 W13 O24 86.3(3)
O46 W13 O61 172.9(3)
O20 W13 O61 72.8(3)
O21 W13 O61 83.9(3)
O48 W13 O61 72.7(2)
O24 W13 O61 82.6(3)
O42 W14 O36 103.0(3)
O42 W14 O58 100.5(4)
O36 W14 O58 89.3(3)
O42 W14 O21 101.4(3)
O36 W14 O21 89.4(3)
O58 W14 O21 157.8(3)
O42 W14 O55 101.1(3)
O36 W14 O55 155.8(3)
O58 W14 O55 88.1(3)
O21 W14 O55 84.1(3)
O42 W14 O15 173.0(3)
O36 W14 O15 73.1(3)
O58 W14 O15 73.9(3)
O21 W14 O15 84.5(3)
O55 W14 O15 83.0(2)
O57 W15 O63 101.8(3)
O57 W15 O24 101.5(3)
O63 W15 O24 90.7(3)
O57 W15 O55 101.4(3)
O63 W15 O55 156.7(3)
O24 W15 O55 85.2(3)
O57 W15 O23 101.5(3)
O63 W15 O23 87.3(3)
O24 W15 O23 156.8(3)
O55 W15 O23 87.5(3)
O57 W15 O13 172.4(3)
O63 W15 O13 73.5(3)
O24 W15 O13 84.7(3)
O55 W15 O13 83.3(2)
O23 W15 O13 72.6(3)
O53 W16 O2 103.8(5)
O53 W16 O22 106.6(5)
O2 W16 O22 95.8(6)
O53 W16 O35 95.8(5)
O2 W16 O35 90.8(4)
O22 W16 O35 154.3(5)
O53 W16 O60 95.6(5)
O2 W16 O60 159.0(5)
O22 W16 O60 86.1(4)
O35 W16 O60 79.3(4)
O53 W16 O70 161.1(6)
O2 W16 O70 89.0(4)
O22 W16 O70 85.4(4)
O35 W16 O70 69.9(3)
O60 W16 O70 70.3(3)
O53 W16A O35 109.7(13)
O53 W16A O2 102.4(6)
O35 W16A O2 95.9(8)
O53 W16A O60 101.1(6)
O35 W16A O60 87.9(8)
O2 W16A O60 153.3(11)
O53 W16A O22 98.1(10)
O35 W16A O22 151.6(8)
O2 W16A O22 83.5(9)
O60 W16A O22 80.8(8)
O53 W16A O70 171.4(8)
O35 W16A O70 72.8(5)
O2 W16A O70 85.3(5)
O60 W16A O70 70.5(4)
O22 W16A O70 78.9(7)
O44 W17 O38 105.2(5)
O44 W17 O75 103.0(5)
O38 W17 O75 92.6(5)
O44 W17 O73 100.9(5)
O38 W17 O73 86.3(4)
O75 W17 O73 155.5(5)
O44 W17 O41 101.6(5)
O38 W17 O41 153.0(5)
O75 W17 O41 84.8(4)
O73 W17 O41 85.2(4)
O44 W17 O12 170.9(5)
O38 W17 O12 83.2(4)
O75 W17 O12 72.7(4)
O73 W17 O12 82.9(4)
O41 W17 O12 70.3(3)
O73 W17A O44 104.1(7)
O73 W17A O38 91.1(8)
O44 W17A O38 100.4(10)
O73 W17A O41 91.8(11)
O44 W17A O41 100.0(6)
O38 W17A O41 158.1(8)
O73 W17A O75 161.5(11)
O44 W17A O75 94.2(12)
O38 W17A O75 87.8(8)
O41 W17A O75 82.6(6)
O73 W17A O12 89.1(10)
O44 W17A O12 165.5(11)
O38 W17A O12 85.2(5)
O41 W17A O12 73.1(6)
O75 W17A O12 72.5(4)
O64 W18 O10 103.1(3)
O64 W18 O74 100.7(3)
O10 W18 O74 93.1(3)
O64 W18 O17 101.6(3)
O10 W18 O17 92.1(3)
O74 W18 O17 155.2(3)
O64 W18 O28 98.9(3)
O10 W18 O28 157.9(3)
O74 W18 O28 85.2(3)
O17 W18 O28 80.9(3)
O64 W18 O11 174.3(3)
O10 W18 O11 78.2(3)
O74 W18 O11 73.6(3)
O17 W18 O11 83.9(3)
O28 W18 O11 80.3(2)
O78 W19 O17 103.3(4)
O78 W19 O56 101.4(3)
O17 W19 O56 90.6(3)
O78 W19 O25 101.3(3)
O17 W19 O25 86.6(3)
O56 W19 O25 157.1(3)
O78 W19 O58 100.2(4)
O17 W19 O58 156.4(3)
O56 W19 O58 87.0(3)
O25 W19 O58 86.6(3)
O78 W19 O15 171.5(3)
O17 W19 O15 83.1(3)
O56 W19 O15 72.6(3)
O25 W19 O15 84.5(3)
O58 W19 O15 73.8(3)
O43 W20 O71 100.5(4)
O43 W20 O68 101.4(4)
O71 W20 O68 87.5(4)
O43 W20 O52 104.1(4)
O71 W20 O52 155.4(3)
O68 W20 O52 88.9(4)
O43 W20 O34 101.7(4)
O71 W20 O34 89.3(4)
O68 W20 O34 157.0(3)
O52 W20 O34 84.6(3)
O43 W20 O27 170.5(3)
O71 W20 O27 72.1(3)
O68 W20 O27 72.8(3)
O52 W20 O27 83.6(3)
O34 W20 O27 84.5(3)
O34 W20A O71 113.7(18)
O34 W20A O43 116.3(8)
O71 W20A O43 109.3(6)
O34 W20A O52 82.7(6)
O71 W20A O52 143.5(13)
O43 W20A O52 89.5(11)
O34 W20A O68 146.3(11)
O71 W20A O68 80.0(8)
O43 W20A O68 84.5(11)
O52 W20A O68 70.6(10)
O45 W21 O4 103.5(4)
O45 W21 O37 101.7(5)
O4 W21 O37 95.7(4)
O45 W21 O22 101.1(5)
O4 W21 O22 88.6(4)
O37 W21 O22 155.1(3)
O45 W21 O71 96.9(4)
O4 W21 O71 159.3(3)
O37 W21 O71 83.6(4)
O22 W21 O71 83.9(4)
O45 W21 O27 167.2(3)
O4 W21 O27 88.8(3)
O37 W21 O27 73.0(3)
O22 W21 O27 82.5(3)
O71 W21 O27 71.1(3)
O22 W21A O45 128.6(17)
O22 W21A O4 101.5(8)
O45 W21A O4 103.7(5)
O22 W21A O71 92.5(5)
O45 W21A O71 95.7(6)
O4 W21A O71 140.2(14)
O22 W21A O37 144.3(9)
O45 W21A O37 85.0(10)
O4 W21A O37 77.7(9)
O71 W21A O37 69.6(8)
O77 W22 O18 105.2(4)
O77 W22 O73 105.1(6)
O18 W22 O73 87.8(4)
O77 W22 O68 100.6(4)
O18 W22 O68 154.1(4)
O73 W22 O68 88.0(3)
O77 W22 O37 100.2(5)
O18 W22 O37 88.5(4)
O73 W22 O37 154.5(4)
O68 W22 O37 84.5(5)
O77 W22 O27 168.1(6)
O18 W22 O27 82.3(3)
O73 W22 O27 84.2(3)
O68 W22 O27 71.8(3)
O37 W22 O27 70.4(3)
O37 W22A O68 106.2(17)
O37 W22A O77 108.1(6)
O68 W22A O77 97.3(7)
O37 W22A O18 96.5(6)
O68 W22A O18 152.5(12)
O77 W22A O18 89.9(11)
O37 W22A O27 85.8(13)
O68 W22A O27 81.3(7)
O77 W22A O27 165.7(16)
O18 W22A O27 85.2(4)
O37 W22A O73 164.8(6)
O68 W22A O73 80.9(8)
O77 W22A O73 83.7(13)
O18 W22A O73 73.6(9)
O27 W22A O73 82.0(5)
O6 Fe1 O4 105.5(3)
O6 Fe1 O3 102.7(3)
O4 Fe1 O3 151.7(3)
O6 Fe1 O2 106.0(3)
O4 Fe1 O2 83.7(3)
O3 Fe1 O2 88.2(3)
O6 Fe1 O1 101.4(3)
O4 Fe1 O1 87.8(3)
O3 Fe1 O1 87.0(3)
O2 Fe1 O1 152.6(3)
O6 Fe2 O9 104.3(3)
O6 Fe2 O10 104.9(3)
O9 Fe2 O10 150.8(3)
O6 Fe2 O7 105.8(3)
O9 Fe2 O7 83.1(3)
O10 Fe2 O7 89.1(3)
O6 Fe2 O8 103.1(3)
O9 Fe2 O8 87.1(3)
O10 Fe2 O8 86.3(3)
O7 Fe2 O8 151.0(3)
O5 P1 O70 110.2(4)
O5 P1 O27 109.7(4)
O70 P1 O27 109.4(4)
O5 P1 O12 110.0(4)
O70 P1 O12 109.2(4)
O27 P1 O12 108.3(4)
O11 P2 O61 110.3(4)
O11 P2 O15 110.1(4)
O61 P2 O15 108.4(4)
O11 P2 O13 109.7(4)
O61 P2 O13 109.1(4)
O15 P2 O13 109.2(4)
W12 O1 Fe1 125.8(3)
W16 O2 W16A 8.9(6)
W16 O2 Fe1 147.4(5)
W16A O2 Fe1 155.0(7)
W6 O3 Fe1 126.0(3)
W21 O4 W21A 16.9(7)
W21 O4 Fe1 152.6(4)
W21A O4 Fe1 142.4(8)
P1 O5 W6 127.4(4)
P1 O5 W12 128.0(3)
W6 O5 W12 89.6(2)
Fe2 O6 Fe1 159.9(5)
W4 O7 Fe2 151.9(4)
W8 O8 Fe2 126.2(4)
W9 O9 Fe2 152.7(4)
W18 O10 Fe2 125.9(4)
P2 O11 W8 128.2(4)
P2 O11 W18 128.4(4)
W8 O11 W18 89.3(2)
P1 O12 W17A 123.3(5)
P1 O12 W3 127.1(4)
W17A O12 W3 89.5(3)
P1 O12 W5 124.6(4)
W17A O12 W5 92.0(6)
W3 O12 W5 89.6(2)
P1 O12 W17 125.6(4)
W17A O12 W17 4.1(6)
W3 O12 W17 90.1(3)
W5 O12 W17 88.0(3)
P2 O13 W15 127.2(4)
P2 O13 W10 124.1(4)
W15 O13 W10 90.5(2)
P2 O13 W11 124.7(4)
W15 O13 W11 89.9(2)
W10 O13 W11 89.3(2)
W3 O14 W2 151.9(4)
P2 O15 W19 125.9(4)
P2 O15 W14 126.7(4)
W19 O15 W14 88.1(2)
P2 O15 W4 124.8(4)
W19 O15 W4 89.5(2)
W14 O15 W4 90.1(2)
W1 O16 W5 147.6(4)
W19 O17 W18 154.4(4)
W22 O18 W12 154.2(4)
W22 O18 W22A 14.2(6)
W12 O18 W22A 154.2(5)
W11 O19 W10 124.4(3)
W13 O20 W9 126.2(4)
W13 O21 W14 152.3(4)
W21A O22 W16 145.5(6)
W21A O22 W21 9.9(6)
W16 O22 W21 142.7(5)
W21A O22 W16A 148.8(6)
W16 O22 W16A 3.3(5)
W21 O22 W16A 145.7(5)
W15 O23 W10 125.4(4)
W15 O24 W13 151.6(4)
W10 O25 W19 147.8(4)
P1 O27 W22A 135.1(8)
P1 O27 W21 125.4(4)
W22A O27 W21 78.9(8)
P1 O27 W20 126.5(4)
W22A O27 W20 84.2(4)
W21 O27 W20 90.9(3)
P1 O27 W22 125.2(4)
W22A O27 W22 11.0(7)
W21 O27 W22 89.1(3)
W20 O27 W22 88.1(3)
W10 O28 W18 153.6(4)
W9 O30 W4 143.5(4)
W11 O31 W8 153.3(4)
W20A O34 W2 161.5(8)
W20A O34 W20 13.0(9)
W2 O34 W20 150.9(4)
W16A O35 W1 128.8(6)
W16A O35 W16 4.7(5)
W1 O35 W16 124.9(4)
W14 O36 W4 126.3(4)
W22A O37 W21 122.0(7)
W22A O37 W22 7.9(6)
W21 O37 W22 127.4(4)
W22A O37 W21A 123.1(7)
W21 O37 W21A 1.53(18)
W22 O37 W21A 128.6(4)
W17 O38 W17A 5.9(8)
W17 O38 W12 154.4(5)
W17A O38 W12 148.5(10)
W5 O39 W6 154.2(4)
W3 O41 W17A 125.2(6)
W3 O41 W17 127.3(4)
W17A O41 W17 5.4(7)
W20 O43 W20A 17.9(8)
W17 O44 W17A 5.3(7)
W21A O45 W21 18.1(8)
W7 O47 W9 125.4(4)
W7 O48 W13 125.4(3)
W3 O49 W5 125.3(4)
W1 O50 W6 154.3(4)
W3 O52 W20 153.0(4)
W3 O52 W20A 143.5(6)
W20 O52 W20A 11.2(4)
W16A O53 W16 9.9(7)
W15 O55 W14 152.1(4)
W19 O56 W4 126.7(3)
W14 O58 W19 123.9(4)
W2 O60 W16A 128.0(5)
W2 O60 W16 126.7(4)
W16A O60 W16 8.4(6)
P2 O61 W7 125.5(4)
P2 O61 W9 125.3(3)
W7 O61 W9 90.0(2)
P2 O61 W13 126.8(4)
W7 O61 W13 87.7(2)
W9 O61 W13 89.8(2)
W7 O62 W11 148.0(4)
W15 O63 W11 124.9(3)
W12 O67 W6 123.1(4)
W22A O68 W20 118.3(9)
W22A O68 W22 15.2(9)
W20 O68 W22 127.3(4)
W22A O68 W20A 113.7(10)
W20 O68 W20A 8.1(4)
W22 O68 W20A 124.4(5)
P1 O70 W1 126.2(4)
P1 O70 W16 122.2(4)
W1 O70 W16 92.4(3)
P1 O70 W2 126.5(3)
W1 O70 W2 88.2(2)
W16 O70 W2 90.7(3)
P1 O70 W16A 128.5(6)
W1 O70 W16A 85.7(6)
W16 O70 W16A 7.1(4)
W2 O70 W16A 88.3(3)
W20A O71 W20 15.5(9)
W20A O71 W21 130.1(5)
W20 O71 W21 125.7(4)
W20A O71 W21A 130.4(5)
W20 O71 W21A 130.8(5)
W21 O71 W21A 14.6(5)
W7 O72 W8 154.6(4)
W17A O73 W22 148.2(5)
W17A O73 W17 2.4(7)
W22 O73 W17 148.5(5)
W17A O73 W22A 145.4(6)
W22 O73 W22A 9.2(4)
W17 O73 W22A 146.4(5)
W18 O74 W8 121.8(3)
W17 O75 W5 126.2(4)
W17 O75 W17A 3.9(7)
W5 O75 W17A 122.4(7)
W2 O76 W1 123.7(4)
W22 O77 W22A 14.2(6)
C14 N11 C12 107.3(10)
C14 N11 C11 126.4(10)
C12 N11 C11 126.2(10)
C14 N12 C13 107.2(9)
C14 N12 C15 126.3(10)
C13 N12 C15 126.5(9)
N11 C11 H11A 109.5
N11 C11 H11B 109.5
H11A C11 H11B 109.5
N11 C11 H11C 109.5
H11A C11 H11C 109.5
H11B C11 H11C 109.5
C13 C12 N11 109.2(11)
C13 C12 H12 125.4
N11 C12 H12 125.4
C12 C13 N12 105.4(10)
C12 C13 H13 127.3
N12 C13 H13 127.3
N11 C14 N12 110.9(10)
N11 C14 H14 124.6
N12 C14 H14 124.6
N12 C15 C16 111.8(10)
N12 C15 H15A 109.3
C16 C15 H15A 109.3
N12 C15 H15B 109.3
C16 C15 H15B 109.3
H15A C15 H15B 107.9
C15 C16 C17 112.5(14)
C15 C16 H16A 109.1
C17 C16 H16A 109.1
C15 C16 H16B 109.1
C17 C16 H16B 109.1
H16A C16 H16B 107.8
C18 C17 C16 115(2)
C18 C17 H17A 108.5
C16 C17 H17A 108.5
C18 C17 H17B 108.5
C16 C17 H17B 108.5
H17A C17 H17B 107.5
C17 C18 H18A 109.5
C17 C18 H18B 109.5
H18A C18 H18B 109.5
C17 C18 H18C 109.5
H18A C18 H18C 109.5
H18B C18 H18C 109.5
C22 N21 C24 107.9(16)
C22 N21 C21 119.4(18)
C24 N21 C21 132.4(17)
C24 N22 C25 125.1(16)
C24 N22 C23 106.9(13)
C25 N22 C23 128.0(16)
N21 C21 H21A 109.5
N21 C21 H21B 109.5
H21A C21 H21B 109.5
N21 C21 H21C 109.5
H21A C21 H21C 109.5
H21B C21 H21C 109.5
C23 C22 N21 109.8(18)
C23 C22 H22 125.1
N21 C22 H22 125.1
C22 C23 N22 105.9(14)
C22 C23 H23 127.1
N22 C23 H23 127.1
N22 C24 N21 109.5(12)
N22 C24 H24 125.3
N21 C24 H24 125.3
N22 C25 C26 112.5(14)
N22 C25 H25A 109.1
C26 C25 H25A 109.1
N22 C25 H25B 109.1
C26 C25 H25B 109.1
H25A C25 H25B 107.8
C25 C26 C27 113.8(13)
C25 C26 H26A 108.8
C27 C26 H26A 108.8
C25 C26 H26B 108.8
C27 C26 H26B 108.8
H26A C26 H26B 107.7
C26 C27 C28 114.6(16)
C26 C27 H27A 108.6
C28 C27 H27A 108.6
C26 C27 H27B 108.6
C28 C27 H27B 108.6
H27A C27 H27B 107.6
C27 C28 H28A 109.5
C27 C28 H28B 109.5
H28A C28 H28B 109.5
C27 C28 H28C 109.5
H28A C28 H28C 109.5
H28B C28 H28C 109.5
C34 N31 C32 109.1(10)
C34 N31 C31 125.6(11)
C32 N31 C31 125.3(11)
C34 N32 C33 107.5(10)
C34 N32 C35 125.7(10)
C33 N32 C35 126.8(9)
N31 C31 H31A 109.5
N31 C31 H31B 109.5
H31A C31 H31B 109.5
N31 C31 H31C 109.5
H31A C31 H31C 109.5
H31B C31 H31C 109.5
C33 C32 N31 106.6(11)
C33 C32 H32 126.7
N31 C32 H32 126.7
C32 C33 N32 108.5(10)
C32 C33 H33 125.8
N32 C33 H33 125.8
N32 C34 N31 108.4(10)
N32 C34 H34 125.8
N31 C34 H34 125.8
N32 C35 C36 109.5(10)
N32 C35 H35A 109.8
C36 C35 H35A 109.8
N32 C35 H35B 109.8
C36 C35 H35B 109.8
H35A C35 H35B 108.2
C37 C36 C35 112.6(15)
C37 C36 H36A 109.1
C35 C36 H36A 109.1
C37 C36 H36B 109.1
C35 C36 H36B 109.1
H36A C36 H36B 107.8
C36 C37 C38 107.6(16)
C36 C37 H37A 110.2
C38 C37 H37A 110.2
C36 C37 H37B 110.2
C38 C37 H37B 110.2
H37A C37 H37B 108.5
C37 C38 H38A 109.5
C37 C38 H38B 109.5
H38A C38 H38B 109.5
C37 C38 H38C 109.5
H38A C38 H38C 109.5
H38B C38 H38C 109.5
C44 N41 C42 107.2(11)
C44 N41 C41 127.7(10)
C42 N41 C41 125.1(12)
C44 N42 C43 108.5(11)
C44 N42 C45 126.0(11)
C43 N42 C45 125.4(11)
N41 C41 H41A 109.5
N41 C41 H41B 109.5
H41A C41 H41B 109.5
N41 C41 H41C 109.5
H41A C41 H41C 109.5
H41B C41 H41C 109.5
N41 C42 C43 108.8(12)
N41 C42 H42 125.6
C43 C42 H42 125.6
C42 C43 N42 105.6(12)
C42 C43 H43 127.2
N42 C43 H43 127.2
N42 C44 N41 109.9(11)
N42 C44 H44 125.1
N41 C44 H44 125.1
N42 C45 C46 111.2(11)
N42 C45 H45A 109.4
C46 C45 H45A 109.4
N42 C45 H45B 109.4
C46 C45 H45B 109.4
H45A C45 H45B 108.0
C45 C46 C47 108.0(15)
C45 C46 H46A 110.1
C47 C46 H46A 110.1
C45 C46 H46B 110.1
C47 C46 H46B 110.1
H46A C46 H46B 108.4
C46 C47 C48 113.2(19)
C46 C47 H47A 108.9
C48 C47 H47A 108.9
C46 C47 H47B 108.9
C48 C47 H47B 108.9
H47A C47 H47B 107.7
C47 C48 H48A 109.5
C47 C48 H48B 109.5
H48A C48 H48B 109.5
C47 C48 H48C 109.5
H48A C48 H48C 109.5
H48B C48 H48C 109.5
C54 N51 C52 108.3(14)
C54 N51 C51 124.9(12)
C52 N51 C51 126.8(13)
C53 N52 C54 107.4(15)
C53 N52 C55A 126.3(14)
C54 N52 C55A 125.8(12)
C53 N52 C55 126.3(14)
C54 N52 C55 125.8(12)
C55A N52 C55 0(2)
N51 C51 H51A 109.5
N51 C51 H51B 109.5
H51A C51 H51B 109.5
N51 C51 H51C 109.5
H51A C51 H51C 109.5
H51B C51 H51C 109.5
C53 C52 N51 107.9(14)
C53 C52 H52 126.1
N51 C52 H52 126.1
C52 C53 N52 107.3(15)
C52 C53 H53 126.4
N52 C53 H53 126.4
N51 C54 N52 109.2(13)
N51 C54 H54 125.4
N52 C54 H54 125.4
C56 C55 N52 109(2)
C56 C55 H55A 109.8
N52 C55 H55A 109.8
C56 C55 H55B 109.8
N52 C55 H55B 109.8
H55A C55 H55B 108.3
C57 C56 C55 137(4)
C57 C56 H56A 102.9
C55 C56 H56A 102.9
C57 C56 H56B 102.9
C55 C56 H56B 102.9
H56A C56 H56B 105.1
C56 C57 C58 127(3)
C56 C57 H57A 105.6
C58 C57 H57A 105.6
C56 C57 H57B 105.6
C58 C57 H57B 105.6
H57A C57 H57B 106.1
C56A C55A N52 106(3)
C56A C55A H55C 110.5
N52 C55A H55C 110.5
C56A C55A H55D 110.5
N52 C55A H55D 110.5
H55C C55A H55D 108.7
C57A C58A H58D 109.5
C57A C58A H58E 109.5
H58D C58A H58E 109.5
C57A C58A H58F 109.5
H58D C58A H58F 109.5
H58E C58A H58F 109.5
C57A C56A C55A 138(5)
C57A C56A H56C 102.6
C55A C56A H56C 102.6
C57A C56A H56D 102.6
C55A C56A H56D 102.6
H56C C56A H56D 105.0
C56A C57A C58A 134(4)
C56A C57A H57C 103.6
C58A C57A H57C 103.6
C56A C57A H57D 103.6
C58A C57A H57D 103.6
H57C C57A H57D 105.3
C62 N61 C64 108.3(12)
C62 N61 C61 128.4(13)
C64 N61 C61 123.4(13)
C62 N62 C63 108.6(12)
C62 N62 C65 126.3(13)
C63 N62 C65 125.1(13)
N61 C61 H61A 109.5
N61 C61 H61B 109.5
H61A C61 H61B 109.5
N61 C61 H61C 109.5
H61A C61 H61C 109.5
H61B C61 H61C 109.5
N62 C62 N61 110.7(13)
N62 C62 H62 124.6
N61 C62 H62 124.6
C64 C63 N62 105.4(13)
C64 C63 H63 127.3
N62 C63 H63 127.3
N61 C64 C63 107.0(13)
N61 C64 H64 126.5
C63 C64 H64 126.5
N62 C65 C66 111.0(13)
N62 C65 H65A 109.4
C66 C65 H65A 109.4
N62 C65 H65B 109.4
C66 C65 H65B 109.4
H65A C65 H65B 108.0
C67 C66 C65 110.1(18)
C67 C66 H66A 109.6
C65 C66 H66A 109.6
C67 C66 H66B 109.6
C65 C66 H66B 109.6
H66A C66 H66B 108.2
C68 C67 C66 115(2)
C68 C67 H67A 108.6
C66 C67 H67A 108.6
C68 C67 H67B 108.6
C66 C67 H67B 108.6
H67A C67 H67B 107.6
C67 C68 H68A 109.5
C67 C68 H68B 109.5
H68A C68 H68B 109.5
C67 C68 H68C 109.5
H68A C68 H68C 109.5
H68B C68 H68C 109.5
C74 N71 C72 107.8(9)
C74 N71 C71 127.4(9)
C72 N71 C71 124.8(10)
C74 N72 C73 109.1(10)
C74 N72 C75 124.1(10)
C73 N72 C75 126.7(10)
N71 C71 H71A 109.5
N71 C71 H71B 109.5
H71A C71 H71B 109.5
N71 C71 H71C 109.5
H71A C71 H71C 109.5
H71B C71 H71C 109.5
C73 C72 N71 107.3(10)
C73 C72 H72 126.4
N71 C72 H72 126.4
C72 C73 N72 107.8(10)
C72 C73 H73 126.1
N72 C73 H73 126.1
N72 C74 N71 108.0(9)
N72 C74 H74 126.0
N71 C74 H74 126.0
N72 C75 C76 108.0(11)
N72 C75 H75A 110.1
C76 C75 H75A 110.1
N72 C75 H75B 110.1
C76 C75 H75B 110.1
H75A C75 H75B 108.4
C77 C76 C75 107.9(14)
C77 C76 H76A 110.1
C75 C76 H76A 110.1
C77 C76 H76B 110.1
C75 C76 H76B 110.1
H76A C76 H76B 108.4
C76 C77 C78 105.3(18)
C76 C77 H77A 110.7
C78 C77 H77A 110.7
C76 C77 H77B 110.7
C78 C77 H77B 110.7
H77A C77 H77B 108.8
C77 C78 H78A 109.5
C77 C78 H78B 109.5
H78A C78 H78B 109.5
C77 C78 H78C 109.5
H78A C78 H78C 109.5
H78B C78 H78C 109.5
C84 N81 C82 107.6(10)
C84 N81 C81 125.0(10)
C82 N81 C81 127.4(10)
C84 N82 C83 109.1(10)
C84 N82 C85 125.1(10)
C83 N82 C85 125.6(9)
N81 C81 H81A 109.5
N81 C81 H81B 109.5
H81A C81 H81B 109.5
N81 C81 H81C 109.5
H81A C81 H81C 109.5
H81B C81 H81C 109.5
C83 C82 N81 108.8(10)
C83 C82 H82 125.6
N81 C82 H82 125.6
C82 C83 N82 105.6(9)
C82 C83 H83 127.2
N82 C83 H83 127.2
N82 C84 N81 108.9(10)
N82 C84 H84 125.5
N81 C84 H84 125.5
N82 C85 C86 113.0(11)
N82 C85 H85A 109.0
C86 C85 H85A 109.0
N82 C85 H85B 109.0
C86 C85 H85B 109.0
H85A C85 H85B 107.8
C85 C86 C87 115.7(14)
C85 C86 H86A 108.3
C87 C86 H86A 108.3
C85 C86 H86B 108.3
C87 C86 H86B 108.3
H86A C86 H86B 107.4
C88 C87 C86 109(2)
C88 C87 H87A 109.9
C86 C87 H87A 109.9
C88 C87 H87B 109.9
C86 C87 H87B 109.9
H87A C87 H87B 108.3
C87 C88 H88A 109.5
C87 C88 H88B 109.5
H88A C88 H88B 109.5
C87 C88 H88C 109.5
H88A C88 H88C 109.5
H88B C88 H88C 109.5
C94 N91 C92 109.5(16)
C94 N91 C91 126.6(15)
C92 N91 C91 123.5(16)
C94 N92 C95 127.3(17)
C94 N92 C93 107.3(16)
C95 N92 C93 125.3(19)
N91 C91 H91A 109.5
N91 C91 H91B 109.5
H91A C91 H91B 109.5
N91 C91 H91C 109.5
H91A C91 H91C 109.5
H91B C91 H91C 109.5
N91 C92 C93 106.2(17)
N91 C92 H92 126.9
C93 C92 H92 126.9
N92 C93 C92 105.5(15)
N92 C93 H93 127.2
C92 C93 H93 127.2
N92 C94 N91 111.3(16)
N92 C94 H94 124.4
N91 C94 H94 124.4
N92 C95 C96 120(2)
N92 C95 H95A 107.3
C96 C95 H95A 107.3
N92 C95 H95B 107.3
C96 C95 H95B 107.3
H95A C95 H95B 106.9
C97 C96 C95 108(2)
C97 C96 H96A 110.1
C95 C96 H96A 110.1
C97 C96 H96B 110.1
C95 C96 H96B 110.1
H96A C96 H96B 108.5
C96 C97 C98 102(2)
C96 C97 H97A 111.3
C98 C97 H97A 111.3
C96 C97 H97B 111.3
C98 C97 H97B 111.3
H97A C97 H97B 109.2
C97 C98 H98A 109.5
C97 C98 H98B 109.5
H98A C98 H98B 109.5
C97 C98 H98C 109.5
H98A C98 H98C 109.5
H98B C98 H98C 109.5
C102 N101 C104 104.5(16)
C102 N101 C101 132.3(18)
C104 N101 C101 123.2(18)
N102 C104 N101 108.6(17)
N102 C104 H104 125.7
N101 C104 H104 125.7
N101 C101 H10A 109.5
N101 C101 H10B 109.5
H10A C101 H10B 109.5
N101 C101 H10C 109.5
H10A C101 H10C 109.5
H10B C101 H10C 109.5
N101 C102 C103 111.8(15)
N101 C102 H102 124.1
C103 C102 H102 124.1
N102 C103 C102 104.3(14)
N102 C103 H103 127.8
C102 C103 H103 127.8
C104 N102 C103 110.9(14)
C104 N102 C105 118.1(14)
C103 N102 C105 130.8(14)
N102 C105 C106 123.8(11)
N102 C105 H10D 106.4
C106 C105 H10D 106.4
N102 C105 H10E 106.4
C106 C105 H10E 106.4
H10D C105 H10E 106.5
C107 C106 C105 105.6(8)
C107 C106 H10F 110.6
C105 C106 H10F 110.6
C107 C106 H10G 110.6
C105 C106 H10G 110.6
H10F C106 H10G 108.7
C106 C107 C108 101.8(7)
C106 C107 H10H 111.4
C108 C107 H10H 111.4
C106 C107 H10I 111.4
C108 C107 H10I 111.4
H10H C107 H10I 109.3
C107 C108 H10J 109.5
C107 C108 H10K 109.5
H10J C108 H10K 109.5
C107 C108 H10L 109.5
H10J C108 H10L 109.5
H10K C108 H10L 109.5

loop_
_geom_bond_atom_site_label_1
_geom_bond_atom_site_label_2
_geom_bond_distance
W1 O29 1.701(7)
W1 O50 1.882(7)
W1 O35 1.898(7)
W1 O16 1.909(7)
W1 O76 1.936(7)
W1 O70 2.413(6)
W2 O33 1.711(7)
W2 O60 1.857(7)
W2 O76 1.920(7)
W2 O34 1.921(7)
W2 O14 1.926(6)
W2 O70 2.473(6)
W3 O79 1.699(7)
W3 O52 1.883(7)
W3 O41 1.889(7)
W3 O49 1.914(7)
W3 O14 1.921(6)
W3 O12 2.428(6)
W4 O54 1.706(7)
W4 O7 1.774(7)
W4 O30 1.916(7)
W4 O56 1.950(7)
W4 O36 2.020(7)
W4 O15 2.458(6)
W5 O66 1.700(8)
W5 O39 1.844(7)
W5 O75 1.912(7)
W5 O16 1.913(7)
W5 O49 1.939(7)
W5 O12 2.427(7)
W6 O51 1.702(7)
W6 O3 1.808(7)
W6 O67 1.914(7)
W6 O50 1.944(7)
W6 O39 2.008(7)
W6 O5 2.372(6)
W7 O59 1.708(7)
W7 O62 1.894(7)
W7 O48 1.903(7)
W7 O72 1.908(7)
W7 O47 1.925(7)
W7 O61 2.428(6)
W8 O26 1.710(7)
W8 O8 1.799(7)
W8 O74 1.926(7)
W8 O72 1.930(7)
W8 O31 2.020(7)
W8 O11 2.383(7)
W9 O69 1.705(7)
W9 O9 1.783(7)
W9 O30 1.914(7)
W9 O47 1.940(7)
W9 O20 2.030(7)
W9 O61 2.430(6)
W10 O65 1.695(7)
W10 O28 1.835(7)
W10 O25 1.904(7)
W10 O19 1.933(7)
W10 O23 1.946(7)
W10 O13 2.426(7)
W11 O32 1.705(7)
W11 O31 1.834(7)
W11 O62 1.917(7)
W11 O19 1.921(7)
W11 O63 1.957(7)
W11 O13 2.427(6)
W12 O40 1.713(7)
W12 O1 1.806(6)
W12 O67 1.905(7)
W12 O18 1.926(7)
W12 O38 2.021(7)
W12 O5 2.392(6)
W13 O46 1.700(7)
W13 O20 1.852(7)
W13 O21 1.914(7)
W13 O48 1.919(7)
W13 O24 1.932(7)
W13 O61 2.474(6)
W14 O42 1.706(7)
W14 O36 1.866(7)
W14 O58 1.902(7)
W14 O21 1.917(7)
W14 O55 1.928(7)
W14 O15 2.442(6)
W15 O57 1.713(7)
W15 O63 1.888(7)
W15 O24 1.902(7)
W15 O55 1.908(7)
W15 O23 1.909(7)
W15 O13 2.399(6)
W16 O53 1.742(10)
W16 O2 1.757(11)
W16 O22 1.803(11)
W16 O35 2.049(11)
W16 O60 2.051(11)
W16 O70 2.436(9)
W16A O53 1.661(14)
W16A O35 1.79(2)
W16A O2 1.871(14)
W16A O60 1.977(13)
W16A O22 2.09(3)
W16A O70 2.474(13)
W17 O44 1.679(11)
W17 O38 1.829(10)
W17 O75 1.892(10)
W17 O73 1.941(10)
W17 O41 1.969(11)
W17 O12 2.454(10)
W17A O73 1.77(3)
W17A O44 1.78(2)
W17A O38 1.847(13)
W17A O41 1.914(14)
W17A O75 2.03(2)
W17A O12 2.372(16)
W18 O64 1.713(7)
W18 O10 1.804(7)
W18 O74 1.912(7)
W18 O17 1.944(7)
W18 O28 2.020(7)
W18 O11 2.387(6)
W19 O78 1.698(8)
W19 O17 1.875(7)
W19 O56 1.897(7)
W19 O25 1.917(7)
W19 O58 1.934(7)
W19 O15 2.426(7)
W20 O43 1.696(8)
W20 O71 1.881(9)
W20 O68 1.897(10)
W20 O52 1.898(8)
W20 O34 1.938(9)
W20 O27 2.464(7)
W20A O34 1.58(2)
W20A O71 1.631(16)
W20A O43 1.745(13)
W20A O52 2.25(3)
W20A O68 2.34(3)
W21 O45 1.728(8)
W21 O4 1.777(7)
W21 O37 1.875(11)
W21 O22 1.979(10)
W21 O71 2.026(7)
W21 O27 2.413(7)
W21A O22 1.53(2)
W21A O45 1.647(10)
W21A O4 1.849(10)
W21A O71 2.129(15)
W21A O37 2.41(3)
W22 O77 1.676(9)
W22 O18 1.869(8)
W22 O73 1.870(10)
W22 O68 1.939(9)
W22 O37 1.952(12)
W22 O27 2.478(8)
W22A O37 1.49(3)
W22A O68 1.770(11)
W22A O77 1.94(2)
W22A O18 2.049(18)
W22A O27 2.226(17)
W22A O73 2.27(3)
Fe1 O6 1.788(7)
Fe1 O4 1.994(7)
Fe1 O3 1.996(7)
Fe1 O2 1.998(7)
Fe1 O1 2.008(7)
Fe2 O6 1.774(7)
Fe2 O9 1.999(7)
Fe2 O10 2.006(7)
Fe2 O7 2.011(7)
Fe2 O8 2.016(7)
P1 O5 1.526(7)
P1 O70 1.528(7)
P1 O27 1.530(7)
P1 O12 1.531(7)
P2 O11 1.518(7)
P2 O61 1.528(7)
P2 O15 1.533(7)
P2 O13 1.541(7)
N11 C14 1.296(14)
N11 C12 1.371(15)
N11 C11 1.450(14)
N12 C14 1.332(14)
N12 C13 1.399(14)
N12 C15 1.485(14)
C11 H11A 0.9800
C11 H11B 0.9800
C11 H11C 0.9800
C12 C13 1.341(15)
C12 H12 0.9500
C13 H13 0.9500
C14 H14 0.9500
C15 C16 1.519(18)
C15 H15A 0.9900
C15 H15B 0.9900
C16 C17 1.52(2)
C16 H16A 0.9900
C16 H16B 0.9900
C17 C18 1.45(3)
C17 H17A 0.9900
C17 H17B 0.9900
C18 H18A 0.9800
C18 H18B 0.9800
C18 H18C 0.9800
N21 C22 1.29(2)
N21 C24 1.337(19)
N21 C21 1.57(2)
N22 C24 1.254(17)
N22 C25 1.398(19)
N22 C23 1.408(18)
C21 H21A 0.9800
C21 H21B 0.9800
C21 H21C 0.9800
C22 C23 1.29(2)
C22 H22 0.9500
C23 H23 0.9500
C24 H24 0.9500
C25 C26 1.49(2)
C25 H25A 0.9900
C25 H25B 0.9900
C26 C27 1.535(19)
C26 H26A 0.9900
C26 H26B 0.9900
C27 C28 1.54(2)
C27 H27A 0.9900
C27 H27B 0.9900
C28 H28A 0.9800
C28 H28B 0.9800
C28 H28C 0.9800
N31 C34 1.328(14)
N31 C32 1.362(15)
N31 C31 1.475(16)
N32 C34 1.326(13)
N32 C33 1.372(14)
N32 C35 1.459(14)
C31 H31A 0.9800
C31 H31B 0.9800
C31 H31C 0.9800
C32 C33 1.330(16)
C32 H32 0.9500
C33 H33 0.9500
C34 H34 0.9500
C35 C36 1.59(2)
C35 H35A 0.9900
C35 H35B 0.9900
C36 C37 1.42(2)
C36 H36A 0.9900
C36 H36B 0.9900
C37 C38 1.60(2)
C37 H37A 0.9900
C37 H37B 0.9900
C38 H38A 0.9800
C38 H38B 0.9800
C38 H38C 0.9800
N41 C44 1.333(15)
N41 C42 1.354(16)
N41 C41 1.462(16)
N42 C44 1.315(14)
N42 C43 1.378(15)
N42 C45 1.425(16)
C41 H41A 0.9800
C41 H41B 0.9800
C41 H41C 0.9800
C42 C43 1.359(19)
C42 H42 0.9500
C43 H43 0.9500
C44 H44 0.9500
C45 C46 1.48(2)
C45 H45A 0.9900
C45 H45B 0.9900
C46 C47 1.51(2)
C46 H46A 0.9900
C46 H46B 0.9900
C47 C48 1.54(3)
C47 H47A 0.9900
C47 H47B 0.9900
C48 H48A 0.9800
C48 H48B 0.9800
C48 H48C 0.9800
N51 C54 1.259(17)
N51 C52 1.387(16)
N51 C51 1.457(19)
N52 C53 1.352(19)
N52 C54 1.359(18)
N52 C55A 1.49(2)
N52 C55 1.49(2)
C51 H51A 0.9800
C51 H51B 0.9800
C51 H51C 0.9800
C52 C53 1.31(2)
C52 H52 0.9500
C53 H53 0.9500
C54 H54 0.9500
C55 C56 1.49(5)
C55 H55A 0.9900
C55 H55B 0.9900
C58 C57 1.46(4)
C58 H58A 0.9800
C58 H58B 0.9800
C58 H58C 0.9800
C56 C57 1.25(5)
C56 H56A 0.9900
C56 H56B 0.9900
C57 H57A 0.9900
C57 H57B 0.9900
C55A C56A 1.48(5)
C55A H55C 0.9900
C55A H55D 0.9900
C58A C57A 1.48(4)
C58A H58D 0.9800
C58A H58E 0.9800
C58A H58F 0.9800
C56A C57A 1.23(5)
C56A H56C 0.9900
C56A H56D 0.9900
C57A H57C 0.9900
C57A H57D 0.9900
N61 C62 1.328(17)
N61 C64 1.362(18)
N61 C61 1.468(17)
N62 C62 1.294(17)
N62 C63 1.396(17)
N62 C65 1.458(17)
C61 H61A 0.9800
C61 H61B 0.9800
C61 H61C 0.9800
C62 H62 0.9500
C63 C64 1.39(2)
C63 H63 0.9500
C64 H64 0.9500
C65 C66 1.54(2)
C65 H65A 0.9900
C65 H65B 0.9900
C66 C67 1.50(3)
C66 H66A 0.9900
C66 H66B 0.9900
C67 C68 1.45(4)
C67 H67A 0.9900
C67 H67B 0.9900
C68 H68A 0.9800
C68 H68B 0.9800
C68 H68C 0.9800
N71 C74 1.354(13)
N71 C72 1.390(14)
N71 C71 1.461(14)
N72 C74 1.318(13)
N72 C73 1.380(15)
N72 C75 1.491(15)
C71 H71A 0.9800
C71 H71B 0.9800
C71 H71C 0.9800
C72 C73 1.327(17)
C72 H72 0.9500
C73 H73 0.9500
C74 H74 0.9500
C75 C76 1.57(2)
C75 H75A 0.9900
C75 H75B 0.9900
C76 C77 1.55(2)
C76 H76A 0.9900
C76 H76B 0.9900
C77 C78 1.64(3)
C77 H77A 0.9900
C77 H77B 0.9900
C78 H78A 0.9800
C78 H78B 0.9800
C78 H78C 0.9800
N81 C84 1.333(15)
N81 C82 1.352(14)
N81 C81 1.479(14)
N82 C84 1.306(14)
N82 C83 1.377(14)
N82 C85 1.486(15)
C81 H81A 0.9800
C81 H81B 0.9800
C81 H81C 0.9800
C82 C83 1.341(16)
C82 H82 0.9500
C83 H83 0.9500
C84 H84 0.9500
C85 C86 1.51(2)
C85 H85A 0.9900
C85 H85B 0.9900
C86 C87 1.53(2)
C86 H86A 0.9900
C86 H86B 0.9900
C87 C88 1.24(3)
C87 H87A 0.9900
C87 H87B 0.9900
C88 H88A 0.9800
C88 H88B 0.9800
C88 H88C 0.9800
N91 C94 1.31(2)
N91 C92 1.314(19)
N91 C91 1.47(2)
N92 C94 1.30(2)
N92 C95 1.37(3)
N92 C93 1.37(2)
C91 H91A 0.9800
C91 H91B 0.9800
C91 H91C 0.9800
C92 C93 1.43(2)
C92 H92 0.9500
C93 H93 0.9500
C94 H94 0.9500
C95 C96 1.53(3)
C95 H95A 0.9900
C95 H95B 0.9900
C96 C97 1.32(3)
C96 H96A 0.9900
C96 H96B 0.9900
C97 C98 1.64(3)
C97 H97A 0.9900
C97 H97B 0.9900
C98 H98A 0.9800
C98 H98B 0.9800
C98 H98C 0.9800
N101 C102 1.376(9)
N101 C104 1.394(10)
N101 C101 1.49(3)
C104 N102 1.35(2)
C104 H104 0.9500
C101 H10A 0.9800
C101 H10B 0.9800
C101 H10C 0.9800
C102 C103 1.382(10)
C102 H102 0.9500
C103 N102 1.365(9)
C103 H103 0.9500
N102 C105 1.437(9)
C105 C106 1.541(10)
C105 H10D 0.9900
C105 H10E 0.9900
C106 C107 1.537(9)
C106 H10F 0.9900
C106 H10G 0.9900
C107 C108 1.5802(10)
C107 H10H 0.9900
C107 H10I 0.9900
C108 H10J 0.9800
C108 H10K 0.9800
C108 H10L 0.9800
